data_4131443
loop_
_publ_author_name
'Gropp, Cornelius'
'Husch, Tamara'
'Trapp, Nils'
'Reiher, Markus'
'Diederich, Fran\,cois'

_publ_section_title
;
 Dispersion and Halogen-Bonding Interactions: Binding of the Axial
 Conformers of Monohalo- and (+-)-trans-1,2-Dihalocyclohexanes in
 Enantiopure Alleno-Acetylenic Cages.
;
_journal_issue 35
_journal_name_full 'Journal of the American Chemical Society'
_journal_page_first 12190
_journal_page_last 12200
_journal_paper_doi 10.1021/jacs.7b05461
_journal_volume 139
_journal_year 2017
_chemical_absolute_configuration ad
_chemical_formula_moiety 'C128 H168 O12, C6 H10 Cl2, C2 H3 N'
_chemical_formula_sum 'C136 H181 Cl2 N O12'
_chemical_formula_weight 2092.71
_space_group_crystal_system orthorhombic
_space_group_IT_number 19
_space_group_name_Hall 'P 2ac 2ab'
_space_group_name_H-M_alt 'P 21 21 21'
_atom_sites_solution_hydrogens geom
_atom_sites_solution_primary dual
_audit_creation_date 2016-12-05
_audit_creation_method
;
Olex2 1.2
(compiled 2016.11.30 svn.r3356 for OlexSys, GUI svn.r5269)
;
_cell_angle_alpha 90
_cell_angle_beta 90
_cell_angle_gamma 90
_cell_formula_units_Z 4
_cell_length_a 46.4365(4)
_cell_length_b 18.25356(12)
_cell_length_c 15.48278(10)
_cell_measurement_reflns_used 115475
_cell_measurement_temperature 100.0(1)
_cell_measurement_theta_max 78.5290
_cell_measurement_theta_min 3.4190
_cell_volume 13123.69(17)
_computing_cell_refinement 'CrysAlisPro 1.171.39.9f (Rigaku OD, 2015)'
_computing_data_collection 'CrysAlisPro 1.171.39.9f (Rigaku OD, 2015)'
_computing_data_reduction 'CrysAlisPro 1.171.39.9f (Rigaku OD, 2015)'
_computing_molecular_graphics 'Olex2 (Dolomanov et al., 2009)'
_computing_publication_material 'Olex2 (Dolomanov et al., 2009)'
_computing_structure_refinement 'XL (Sheldrick, 2008)'
_computing_structure_solution 'XT (Sheldrick, 2015)'
_diffrn_ambient_environment N~2~
_diffrn_ambient_temperature 100.0(1)
_diffrn_detector 'CCD plate'
_diffrn_detector_type 'Pilatus 300K'
_diffrn_measured_fraction_theta_full 0.9995
_diffrn_measured_fraction_theta_max 0.9905
_diffrn_measurement_details
;
List of Runs (angles in degrees, time in seconds):

  # Type    Start    End  Width  t~exp~   \w     \q     \k     \f   Frames
--------------------------------------------------------------------------
  1  \w   -120.00 -38.00   0.50    1.27    --  -50.21-178.00  30.00  164
  2  \w   -115.00 -28.00   0.50    1.27    --  -50.21 -77.00  90.00  174
  3  \w    -65.00  21.00   0.50    1.27    --  -50.21  57.00-180.00  172
  4  \w    -60.00  25.00   0.50    1.27    --  -50.21  38.00  60.00  170
  5  \w   -119.00 -60.00   0.50    1.27    --  -50.21-139.00 155.00  118
  6  \w    -85.00   1.00   0.50    5.09    --  -70.00  57.00-180.00  172
  7  \w    -85.00   1.00   0.50    5.09    --  -70.00  57.00   0.00  172
  8  \w   -140.00 -70.00   0.50    5.09    --  -70.00-125.00 -30.00  140
  9  \w    -70.00   5.00   0.50    5.09    --  -70.00  38.00 -30.00  150
 10  \w   -145.00 -60.00   0.50    5.09    --  -70.00 -38.00-150.00  170
 11  \w     33.00  76.00   0.50    5.09    --  107.75 -19.00-150.00   86
 12  \w     97.00 178.00   0.50    5.09    --  107.75  19.00 -30.00  162
 13  \w     37.00 106.00   0.50    5.09    --  107.75 -57.00  90.00  138
 14  \w     33.00  76.00   0.50    5.09    --  107.75 -19.00-180.00   86
 15  \w     33.00  76.00   0.50    5.09    --  107.75 -19.00  60.00   86
 16  \w     39.00 111.00   0.50    5.09    --  107.75 -99.00 120.00  144
 17  \w     33.00  70.00   0.50    5.09    --  107.75 -38.00   0.00   74
 18  \w     38.00 121.00   0.50    5.09    --  107.75-125.00-150.00  166
 19  \w     33.00  70.00   0.50    5.09    --  107.75 -38.00 -30.00   74
 20  \w     33.00  70.00   0.50    5.09    --  107.75 -38.00  60.00   74
 21  \w     39.00 111.00   0.50    5.09    --  107.75 -99.00  60.00  144
 22  \w     33.00  70.00   0.50    5.09    --  107.75 -38.00  30.00   74
 23  \w     39.00 111.00   0.50    5.09    --  107.75 -99.00 -90.00  144
 24  \w     33.00  70.00   0.50    5.09    --  107.75 -38.00 150.00   74
 25  \w     33.00  76.00   0.50    5.09    --  107.75 -19.00 -60.00   86
 26  \w     39.00 111.00   0.50    5.09    --  107.75 -99.00  30.00  144
 27  \w     91.00 178.00   0.50    5.09    --  107.75 125.00 -30.00  174
 28  \w     33.00  76.00   0.50    5.09    --  107.75 -19.00 150.00   86
 29  \w     33.00  76.00   0.50    5.09    --  107.75 -19.00   0.00   86
 30  \w     39.00 111.00   0.50    5.09    --  107.75 -99.00-120.00  144
 31  \w     37.00 106.00   0.50    5.09    --  107.75 -57.00-120.00  138
 32  \w     33.00  76.00   0.50    5.09    --  107.75 -19.00  30.00   86
 33  \w     33.00  76.00   0.50    5.09    --  107.75 -19.00 -90.00   86
 34  \w     39.00 111.00   0.50    5.09    --  107.75 -99.00 -30.00  144
 35  \w     97.00 178.00   0.50    5.09    --  107.75  19.00-180.00  162
 36  \w     39.00 111.00   0.50    5.09    --  107.75 -99.00  90.00  144
 37  \w     39.00 111.00   0.50    5.09    --  107.75 -99.00   0.00  144
 38  \w   -115.00 -28.00   0.50    1.27    --  -50.21 -77.00 150.00  174
 39  \w   -115.00 -28.00   0.50    1.27    --  -50.21 -77.00 -30.00  174
;
_diffrn_measurement_device 'four-circle diffractometer'
_diffrn_measurement_device_type 'XtaLAB Synergy, Dualflex, Pilatus 300K'
_diffrn_measurement_method '\w scans'
_diffrn_orient_matrix_type 'CrysAlisPro convention (1999,Acta A55,543-557)'
_diffrn_orient_matrix_UB_11 -0.0327866000
_diffrn_orient_matrix_UB_12 -0.0046197000
_diffrn_orient_matrix_UB_13 -0.0143353000
_diffrn_orient_matrix_UB_21 -0.0043295000
_diffrn_orient_matrix_UB_22 0.0680792000
_diffrn_orient_matrix_UB_23 0.0573888000
_diffrn_orient_matrix_UB_31 0.0027680000
_diffrn_orient_matrix_UB_32 0.0496610000
_diffrn_orient_matrix_UB_33 -0.0799848000
_diffrn_radiation_monochromator mirror
_diffrn_radiation_probe x-ray
_diffrn_radiation_type 'Cu K\a'
_diffrn_radiation_wavelength 1.54184
_diffrn_reflns_av_R_equivalents 0.0715
_diffrn_reflns_av_unetI/netI 0.0297
_diffrn_reflns_Laue_measured_fraction_full 0.999
_diffrn_reflns_Laue_measured_fraction_max 0.995
_diffrn_reflns_limit_h_max 58
_diffrn_reflns_limit_h_min -58
_diffrn_reflns_limit_k_max 23
_diffrn_reflns_limit_k_min -20
_diffrn_reflns_limit_l_max 17
_diffrn_reflns_limit_l_min -19
_diffrn_reflns_number 267751
_diffrn_reflns_point_group_measured_fraction_full 1.000
_diffrn_reflns_point_group_measured_fraction_max 0.990
_diffrn_reflns_theta_full 67.684
_diffrn_reflns_theta_max 79.232
_diffrn_reflns_theta_min 3.080
_diffrn_source 'micro-focus sealed X-ray tube'
_diffrn_source_type 'PhotonJet (Cu) X-ray Source'
_exptl_absorpt_coefficient_mu 0.873
_exptl_absorpt_correction_T_max 0.721
_exptl_absorpt_correction_T_min 0.139
_exptl_absorpt_correction_type gaussian
_exptl_absorpt_process_details
;
CrysAlisPro 1.171.39.9f (Rigaku Oxford Diffraction, 2015)
Numerical absorption correction based on gaussian integration over
			a multifaceted crystal model
Empirical absorption correction using spherical harmonics,
 implemented in SCALE3 ABSPACK scaling algorithm.
;
_exptl_crystal_colour 'clear colourless'
_exptl_crystal_colour_lustre clear
_exptl_crystal_colour_primary colourless
_exptl_crystal_density_diffrn 1.059
_exptl_crystal_description block
_exptl_crystal_F_000 4536
_exptl_crystal_size_max 0.234
_exptl_crystal_size_mid 0.168
_exptl_crystal_size_min 0.099
_refine_diff_density_max 0.614
_refine_diff_density_min -0.348
_refine_diff_density_rms 0.060
_refine_ls_abs_structure_details
;
 Flack x determined using 9985 quotients [(I+)-(I-)]/[(I+)+(I-)]
 (Parsons, Flack and Wagner, Acta Cryst. B69 (2013) 249-259).
;
_refine_ls_abs_structure_Flack 0.070(9)
_refine_ls_extinction_method none
_refine_ls_goodness_of_fit_ref 1.031
_refine_ls_hydrogen_treatment constr
_refine_ls_matrix_type full
_refine_ls_number_parameters 1513
_refine_ls_number_reflns 28184
_refine_ls_number_restraints 295
_refine_ls_restrained_S_all 1.038
_refine_ls_R_factor_all 0.0788
_refine_ls_R_factor_gt 0.0729
_refine_ls_shift/su_max 0.003
_refine_ls_shift/su_mean 0.000
_refine_ls_structure_factor_coef Fsqd
_refine_ls_weighting_details 'w=1/[\s^2^(Fo^2^)+(0.1487P)^2^+3.7611P] where P=(Fo^2^+2Fc^2^)/3'
_refine_ls_weighting_scheme calc
_refine_ls_wR_factor_gt 0.2160
_refine_ls_wR_factor_ref 0.2230
_reflns_Friedel_coverage 0.841
_reflns_Friedel_fraction_full 1.000
_reflns_Friedel_fraction_max 0.985
_reflns_number_gt 24935
_reflns_number_total 28184
_reflns_threshold_expression 'I > 2\s(I)'
_cod_data_source_file ja7b05461_si_010.cif
_cod_data_source_block d160815_31_5
_cod_original_cell_volume 13123.68(16)
_cod_database_code 4131443
_chemical_oxdiff_formula 'C134 H1478 Cl2 O12 N'
_shelx_space_group_comment
;
The symmetry employed for this shelxl refinement is uniquely defined
by the following loop, which should always be used as a source of
symmetry information in preference to the above space-group names.
They are only intended as comments.
;
_diffrn_oxdiff_ac3_digest_frames
;
018c74dbc707502021fe4584992d00d7d7051006409
;
_reflns_odcompleteness_completeness 99.95
_reflns_odcompleteness_iscentric 1
_reflns_odcompleteness_theta 66.97
_olex2_refinement_description
;
1. Fixed Uiso
 At 1.2 times of:
  All C(H) groups, All C(H,H) groups, All C(H,H,H,H) groups
 At 1.5 times of:
  All C(H,H,H) groups, All O(H) groups
2. Restrained distances
 C3-C2A = C3-C2 = C2-C1 = C2A-C1A
 1.51 with sigma of 0.02
 C4-C3 \\sim C2A-C3 \\sim C3-C2 \\sim C2A-C1A \\sim C2-C1
 with sigma of 0.02
 C1-C3 \\sim C1A-C3 \\sim C2-C4 \\sim C2A-C4
 with sigma of 0.02
 C11-C10 \\sim C9A-C10 \\sim C9-C10 \\sim C9-C8 \\sim C9A-C8A \\sim C8A-C7A
\\sim C8-C7
 with sigma of 0.02
 C7-C9 \\sim C7A-C9A \\sim C8-C10 \\sim C8A-C10 \\sim C9-C11 \\sim C9A-C11
 with sigma of 0.02
 C2B-C1B \\sim C2C-C1C
 with sigma of 0.02
 Cl2B-C2B \\sim Cl2C-C2C \\sim Cl1C-C1C \\sim Cl1B-C1B
 with sigma of 0.02
3. Rigid bond restraints
 C3, C4, C1A, C2A, C1, C2
 with sigma for 1-2 distances of 0.01 and sigma for 1-3 distances of 0.01
 C10, C11, C7A, C8A, C9A, C7, C8, C9
 with sigma for 1-2 distances of 0.01 and sigma for 1-3 distances of 0.01
4. Uiso/Uaniso restraints and constraints
Uanis(C9) \\sim Ueq, Uanis(C8) \\sim Ueq, Uanis(C7) \\sim Ueq, Uanis(C9A) \\sim
Ueq, Uanis(C8A) \\sim Ueq, Uanis(C7A) \\sim Ueq: with sigma of 0.02 and sigma
for terminal atoms of 0.04
5. Rigid body (RIGU) restrains
 C3, C4, C1A, C2A, C1, C2
 with sigma for 1-2 distances of 0.004 and sigma for 1-3 distances of 0.004
 C10, C11, C7A, C8A, C9A, C7, C8, C9
 with sigma for 1-2 distances of 0.004 and sigma for 1-3 distances of 0.004
 C6B, C1B, Cl1C, Cl2C, C1C, C2C, C3C, C4C, C5C, C4B, C3B, C5B, Cl1B, Cl2B, C2B
 with sigma for 1-2 distances of 0.004 and sigma for 1-3 distances of 0.004
6. Others
 Sof(H3BC)=Sof(H3BD)=Sof(H10C)=Sof(H10D)=Sof(C1A)=Sof(H1AA)=Sof(H1AB)=
 Sof(H1AC)=Sof(C2A)=Sof(H2AA)=Sof(H2AB)=Sof(C7A)=Sof(H7AA)=Sof(H7AB)=Sof(H7AC)=
 Sof(C8A)=Sof(H8AA)=Sof(H8AB)=Sof(C9A)=Sof(H9AA)=Sof(H9AB)=1-FVAR(1)
 Sof(H3AA)=Sof(H3AB)=Sof(H10A)=Sof(H10B)=Sof(C1)=Sof(H1A)=Sof(H1B)=Sof(H1C)=
 Sof(C2)=Sof(H2A)=Sof(H2B)=Sof(C7)=Sof(H7A)=Sof(H7B)=Sof(H7C)=Sof(C8)=Sof(H8A)=
 Sof(H8B)=Sof(C9)=Sof(H9A)=Sof(H9B)=FVAR(1)
 Sof(H6BC)=Sof(H6BD)=Sof(Cl1C)=Sof(Cl2C)=Sof(C1C)=Sof(H1CA)=Sof(C2C)=Sof(H2C)=
 Sof(C3C)=Sof(H3CA)=Sof(H3CB)=Sof(C4C)=Sof(H4CA)=Sof(H4CB)=Sof(C5C)=Sof(H5CA)=
 Sof(H5CB)=1-FVAR(2)
 Sof(H6BA)=Sof(H6BB)=Sof(C1B)=Sof(H1BA)=Sof(C4B)=Sof(H4BA)=Sof(H4BB)=Sof(C3B)=
 Sof(H3BA)=Sof(H3BB)=Sof(C5B)=Sof(H5BA)=Sof(H5BB)=Sof(Cl1B)=Sof(Cl2B)=Sof(C2B)=
 Sof(H2BA)=FVAR(2)
7.a Ternary CH refined with riding coordinates:
 C35(H35), C60(H60), C126(H126), C127(H127), C1B(H1BA), C1C(H1CA), C2C(H2C),
 C2B(H2BA)
7.b Secondary CH2 refined with riding coordinates:
 C3(H3AA,H3AB), C3(H3BC,H3BD), C4(H4A,H4B), C5(H5A,H5B), C6(H6A,H6B), C10(H10A,
 H10B), C10(H10C,H10D), C11(H11A,H11B), C12(H12A,H12B), C14(H14A,H14B),
 C15(H15A,H15B), C16(H16A,H16B), C17(H17A,H17B), C18(H18A,H18B), C20(H20A,H20B),
  C21(H21A,H21B), C22(H22A,H22B), C23(H23A,H23B), C24(H24A,H24B), C32(H32A,
 H32B), C63(H63A,H63B), C70(H70A,H70B), C85(H85A,H85B), C2A(H2AA,H2AB),
 C8A(H8AA,H8AB), C9A(H9AA,H9AB), C6B(H6BA,H6BB), C6B(H6BC,H6BD), C3C(H3CA,H3CB),
  C4C(H4CA,H4CB), C5C(H5CA,H5CB), C4B(H4BA,H4BB), C2(H2A,H2B), C8(H8A,H8B),
 C9(H9A,H9B), C3B(H3BA,H3BB), C5B(H5BA,H5BB)
7.c Aromatic/amide H refined with riding coordinates:
 C25(H25), C47(H47), C55(H55), C128(H128)
7.d Idealised Me refined as rotating group:
 C13(H13A,H13B,H13C), C19(H19A,H19B,H19C), C84(H84A,H84B,H84C), C90(H90A,H90B,
 H90C), C95(H95A,H95B,H95C), C96(H96A,H96B,H96C), C97(H97A,H97B,H97C), C98(H98A,
 H98B,H98C), C100(H10E,H10F,H10G), C101(H10H,H10I,H10J), C102(H10K,H10L,H10M),
 C103(H10N,H10O,H10P), C104(H10Q,H10R,H10S), C105(H10T,H10U,H10V), C106(H10W,
 H10X,H10Y), C107(H10Z,H,HA), C108(H10,HB,HC), C109(H0AA,HD,HE), C110(H11C,H11D,
 H11E), C111(H11F,H11G,H11H), C112(H11I,H11J,H11K), C113(H11L,H11M,H11N),
 C114(H11O,H11P,H11Q), C115(H11R,H11S,H11T), C116(H11U,H11V,H11W), C117(H11X,
 H11Y,HF), C118(H11Z,HG,HH), C119(H11,HI,HJ), C120(H12C,H12D,H12E), C121(H12F,
 H12G,H12H), C122(H12I,H12J,H12K), C123(H12L,H12M,H12N), C124(H12O,H12P,H12Q),
 C125(H12R,H12S,H12T), C1A(H1AA,H1AB,H1AC), C7A(H7AA,H7AB,H7AC), C8AA(H8AC,H8AD,
 H8AE), C1(H1A,H1B,H1C), C7(H7A,H7B,H7C)
7.e Idealised tetrahedral OH refined as rotating group:
 O1(H1), O2(H2), O3(H3), O4(H4)
;
_shelx_shelxl_version_number 2014/7
_olex2_date_sample_data_collection 2016-11-28
_olex2_date_sample_submission 2016-11-28
_olex2_submission_original_sample_id d160815_31_5
_olex2_submission_special_instructions 'No special instructions were received'
_oxdiff_exptl_absorpt_empirical_details
;
Empirical correction (ABSPACK) includes:
- Absorption correction using spherical harmonics
- Frame scaling
;
_oxdiff_exptl_absorpt_empirical_full_max 2.227
_oxdiff_exptl_absorpt_empirical_full_min 0.566

loop_
_space_group_symop_operation_xyz
'x, y, z'
'-x+1/2, -y, z+1/2'
'-x, y+1/2, -z+1/2'
'x+1/2, -y+1/2, -z'

loop_
_atom_site_label
_atom_site_type_symbol
_atom_site_fract_x
_atom_site_fract_y
_atom_site_fract_z
_atom_site_U_iso_or_equiv
_atom_site_adp_type
_atom_site_occupancy
_atom_site_site_symmetry_order
_atom_site_calc_flag
_atom_site_refinement_flags_posn
_atom_site_refinement_flags_adp
_atom_site_refinement_flags_occupancy
_atom_site_disorder_assembly
_atom_site_disorder_group
O1 O 0.27055(10) 0.70375(19) 0.5516(2) 0.0752(10) Uani 1 1 d . . . . .
H1 H 0.2650 0.7459 0.5591 0.113 Uiso 1 1 calc GR . . . .
O2 O 0.27200(10) 0.85305(18) 0.5728(2) 0.0703(9) Uani 1 1 d . . . . .
H2 H 0.2826 0.8706 0.5359 0.105 Uiso 1 1 calc GR . . . .
O3 O 0.30654(9) 0.8733(2) 0.4298(2) 0.0682(9) Uani 1 1 d . . . . .
H3 H 0.2981 0.8360 0.4145 0.102 Uiso 1 1 calc GR . . . .
O4 O 0.29221(9) 0.7219(2) 0.3885(2) 0.0709(9) Uani 1 1 d . . . . .
H4 H 0.2844 0.7075 0.4329 0.106 Uiso 1 1 calc GR . . . .
O5 O 0.45723(7) 1.01030(14) 0.53144(18) 0.0485(6) Uani 1 1 d . . . . .
O6 O 0.47214(7) 0.92226(15) 0.43027(18) 0.0496(6) Uani 1 1 d . . . . .
O7 O 0.46966(7) 0.66097(15) 0.42803(18) 0.0502(6) Uani 1 1 d . . . . .
O8 O 0.45409(7) 0.57229(14) 0.52857(17) 0.0487(6) Uani 1 1 d . . . . .
O9 O 0.41546(6) 0.56989(14) 0.81280(18) 0.0463(6) Uani 1 1 d . . . . .
O10 O 0.40177(6) 0.65770(14) 0.91536(17) 0.0454(6) Uani 1 1 d . . . . .
O11 O 0.39971(6) 0.91827(14) 0.90940(18) 0.0469(6) Uani 1 1 d . . . . .
O12 O 0.41517(6) 1.00880(14) 0.81199(19) 0.0482(6) Uani 1 1 d . . . . .
C3 C 0.52723(17) 0.6949(4) 1.1453(4) 0.0923(19) Uani 1 1 d D U . . .
H3AA H 0.5141 0.7354 1.1552 0.111 Uiso 0.480(13) 1 calc R . P A 1
H3AB H 0.5183 0.6524 1.1717 0.111 Uiso 0.480(13) 1 calc R . P A 1
H3BC H 0.5448 0.7216 1.1579 0.111 Uiso 0.520(13) 1 calc R . P A 2
H3BD H 0.5111 0.7259 1.1616 0.111 Uiso 0.520(13) 1 calc R . P A 2
C4 C 0.52580(12) 0.6809(3) 1.0505(3) 0.0641(12) Uani 1 1 d D U . . .
H4A H 0.5378 0.6389 1.0370 0.077 Uiso 1 1 calc R . . . .
H4B H 0.5337 0.7229 1.0203 0.077 Uiso 1 1 calc R . . . .
C5 C 0.49541(11) 0.6667(2) 1.0168(3) 0.0549(10) Uani 1 1 d . . . . .
H5A H 0.4834 0.7085 1.0309 0.066 Uiso 1 1 calc R . . . .
H5B H 0.4876 0.6243 1.0462 0.066 Uiso 1 1 calc R . . . .
C6 C 0.49407(9) 0.6536(2) 0.9194(3) 0.0473(8) Uani 1 1 d . . . . .
H6A H 0.5036 0.6077 0.9063 0.057 Uiso 1 1 calc R . . . .
H6B H 0.5045 0.6924 0.8902 0.057 Uiso 1 1 calc R . . . .
C10 C 0.51578(12) 0.9242(3) 1.0782(3) 0.0672(12) Uani 1 1 d D U . . .
H10A H 0.5305 0.9519 1.0480 0.081 Uiso 0.480(13) 1 calc R . P A 1
H10B H 0.5218 0.8733 1.0800 0.081 Uiso 0.480(13) 1 calc R . P A 1
H10C H 0.5254 0.8797 1.0595 0.081 Uiso 0.520(13) 1 calc R . P A 2
H10D H 0.5278 0.9651 1.0612 0.081 Uiso 0.520(13) 1 calc R . P A 2
C11 C 0.48771(12) 0.9302(3) 1.0300(3) 0.0624(11) Uani 1 1 d D U . . .
H11A H 0.4780 0.9746 1.0482 0.075 Uiso 1 1 calc R . . . .
H11B H 0.4756 0.8891 1.0462 0.075 Uiso 1 1 calc R . . . .
C12 C 0.49059(10) 0.9313(2) 0.9320(3) 0.0499(9) Uani 1 1 d . . . . .
H12A H 0.5017 0.8892 0.9135 0.060 Uiso 1 1 calc R . . . .
H12B H 0.5009 0.9751 0.9147 0.060 Uiso 1 1 calc R . . . .
C13 C 0.6605(2) 0.9505(5) 0.4565(6) 0.114(3) Uani 1 1 d . . . . .
H13A H 0.6598 0.9133 0.4126 0.170 Uiso 1 1 calc GR . . . .
H13B H 0.6800 0.9571 0.4751 0.170 Uiso 1 1 calc GR . . . .
H13C H 0.6532 0.9957 0.4334 0.170 Uiso 1 1 calc GR . . . .
C14 C 0.64216(15) 0.9272(5) 0.5324(5) 0.0913(19) Uani 1 1 d . . . . .
H14A H 0.6473 0.8779 0.5499 0.110 Uiso 1 1 calc R . . . .
H14B H 0.6455 0.9598 0.5809 0.110 Uiso 1 1 calc R . . . .
C15 C 0.61182(15) 0.9298(4) 0.5073(5) 0.0913(19) Uani 1 1 d . . . . .
H15A H 0.6087 0.8951 0.4609 0.110 Uiso 1 1 calc R . . . .
H15B H 0.6076 0.9783 0.4849 0.110 Uiso 1 1 calc R . . . .
C16 C 0.59008(11) 0.9125(3) 0.5820(4) 0.0705(14) Uani 1 1 d . . . . .
H16A H 0.5927 0.8624 0.6014 0.085 Uiso 1 1 calc R . . . .
H16B H 0.5937 0.9448 0.6305 0.085 Uiso 1 1 calc R . . . .
C17 C 0.55971(11) 0.9228(3) 0.5503(3) 0.0603(11) Uani 1 1 d . . . . .
H17A H 0.5549 0.8826 0.5119 0.072 Uiso 1 1 calc R . . . .
H17B H 0.5588 0.9676 0.5168 0.072 Uiso 1 1 calc R . . . .
C18 C 0.53684(9) 0.9267(2) 0.6226(3) 0.0488(8) Uani 1 1 d . . . . .
H18A H 0.5386 0.8842 0.6598 0.059 Uiso 1 1 calc R . . . .
H18B H 0.5401 0.9701 0.6574 0.059 Uiso 1 1 calc R . . . .
C19 C 0.66132(17) 0.7139(5) 0.4616(7) 0.113(3) Uani 1 1 d . . . . .
H19A H 0.6634 0.6724 0.4239 0.169 Uiso 1 1 calc GR . . . .
H19B H 0.6798 0.7266 0.4852 0.169 Uiso 1 1 calc GR . . . .
H19C H 0.6538 0.7547 0.4295 0.169 Uiso 1 1 calc GR . . . .
C20 C 0.64049(14) 0.6946(4) 0.5352(5) 0.0853(17) Uani 1 1 d . . . . .
H20A H 0.6456 0.6471 0.5585 0.102 Uiso 1 1 calc R . . . .
H20B H 0.6426 0.7304 0.5811 0.102 Uiso 1 1 calc R . . . .
C21 C 0.60992(12) 0.6930(3) 0.5069(4) 0.0696(13) Uani 1 1 d . . . . .
H21A H 0.6080 0.6573 0.4608 0.084 Uiso 1 1 calc R . . . .
H21B H 0.6050 0.7406 0.4831 0.084 Uiso 1 1 calc R . . . .
C22 C 0.58830(11) 0.6743(3) 0.5779(3) 0.0609(11) Uani 1 1 d . . . . .
H22A H 0.5944 0.6296 0.6065 0.073 Uiso 1 1 calc R . . . .
H22B H 0.5884 0.7132 0.6206 0.073 Uiso 1 1 calc R . . . .
C23 C 0.55791(10) 0.6642(3) 0.5445(3) 0.0566(10) Uani 1 1 d . . . . .
H23A H 0.5577 0.6236 0.5039 0.068 Uiso 1 1 calc R . . . .
H23B H 0.5523 0.7079 0.5132 0.068 Uiso 1 1 calc R . . . .
C24 C 0.53568(9) 0.6492(2) 0.6152(3) 0.0486(8) Uani 1 1 d . . . . .
H24A H 0.5396 0.6020 0.6414 0.058 Uiso 1 1 calc R . . . .
H24B H 0.5373 0.6863 0.6598 0.058 Uiso 1 1 calc R . . . .
C25 C 0.46026(8) 0.7904(2) 0.8887(2) 0.0421(7) Uani 1 1 d . . . . .
H25 H 0.4801 0.7916 0.8806 0.051 Uiso 1 1 calc R . . . .
C26 C 0.41579(9) 0.85457(19) 0.9024(2) 0.0435(8) Uani 1 1 d . . . . .
C27 C 0.40090(8) 0.7876(2) 0.9064(2) 0.0427(7) Uani 1 1 d . . . . .
C28 C 0.41673(9) 0.72277(19) 0.9045(2) 0.0434(8) Uani 1 1 d . . . . .
C29 C 0.44551(9) 0.85668(19) 0.8947(2) 0.0432(7) Uani 1 1 d . . . . .
C30 C 0.36993(9) 0.7860(2) 0.9118(2) 0.0445(7) Uani 1 1 d . . . . .
C31 C 0.34411(9) 0.7846(2) 0.9146(2) 0.0443(7) Uani 1 1 d . . . . .
C32 C 0.39421(9) 0.6207(2) 0.8387(3) 0.0476(8) Uani 1 1 d . . . . .
H32A H 0.3914 0.6563 0.7930 0.057 Uiso 1 1 calc R . . . .
H32B H 0.3761 0.5952 0.8474 0.057 Uiso 1 1 calc R . . . .
C33 C 0.44681(9) 0.72282(19) 0.8942(2) 0.0428(7) Uani 1 1 d . . . . .
C34 C 0.45670(10) 0.59459(19) 0.6137(3) 0.0463(8) Uani 1 1 d . . . . .
C35 C 0.50660(9) 0.9291(2) 0.5841(3) 0.0469(8) Uani 1 1 d . . . . .
H35 H 0.5068 0.9663 0.5384 0.056 Uiso 1 1 calc R . . . .
C36 C 0.31322(9) 0.7864(2) 0.9192(2) 0.0459(8) Uani 1 1 d . . . . .
C37 C 0.43756(9) 0.98597(19) 0.7578(3) 0.0449(8) Uani 1 1 d . . . . .
C38 C 0.48004(9) 0.8571(2) 0.4698(3) 0.0465(8) Uani 1 1 d . . . . .
C39 C 0.41047(9) 1.0398(2) 0.6383(3) 0.0481(8) Uani 1 1 d . . . . .
C40 C 0.48175(9) 0.62831(19) 0.6432(3) 0.0438(8) Uani 1 1 d . . . . .
C41 C 0.41053(10) 0.7974(3) 0.2406(2) 0.0540(9) Uani 1 1 d . . . . .
C42 C 0.43391(9) 0.57751(18) 0.6701(2) 0.0438(8) Uani 1 1 d . . . . .
C43 C 0.46148(9) 0.95079(19) 0.7918(3) 0.0445(8) Uani 1 1 d . . . . .
C44 C 0.29814(9) 0.7321(2) 0.8881(2) 0.0483(8) Uani 1 1 d . . . . .
C45 C 0.43699(9) 0.59416(18) 0.7580(2) 0.0426(8) Uani 1 1 d . . . . .
C46 C 0.49771(9) 0.8569(2) 0.5421(3) 0.0455(8) Uani 1 1 d . . . . .
C47 C 0.48388(9) 0.9335(2) 0.7356(3) 0.0445(8) Uani 1 1 d . . . . .
H47 H 0.5001 0.9098 0.7573 0.053 Uiso 1 1 calc R . . . .
C48 C 0.38875(10) 1.0671(2) 0.6115(3) 0.0511(9) Uani 1 1 d . . . . .
C49 C 0.48285(9) 0.95063(19) 0.6478(3) 0.0440(8) Uani 1 1 d . . . . .
C50 C 0.27330(10) 0.6724(2) 0.7729(3) 0.0518(9) Uani 1 1 d . . . . .
C51 C 0.46166(9) 0.62907(19) 0.7893(2) 0.0435(8) Uani 1 1 d . . . . .
C52 C 0.49663(9) 0.7228(2) 0.5398(2) 0.0445(8) Uani 1 1 d . . . . .
C53 C 0.45866(9) 0.98646(19) 0.6166(2) 0.0448(8) Uani 1 1 d . . . . .
C54 C 0.29462(10) 1.0250(2) 0.6381(3) 0.0535(9) Uani 1 1 d . . . . .
C55 C 0.50525(8) 0.7893(2) 0.5765(2) 0.0444(7) Uani 1 1 d . . . . .
H55 H 0.5165 0.7882 0.6261 0.053 Uiso 1 1 calc R . . . .
C56 C 0.47876(9) 0.7252(2) 0.4682(3) 0.0464(8) Uani 1 1 d . . . . .
C57 C 0.35265(10) 0.4891(2) 0.5012(3) 0.0526(9) Uani 1 1 d . . . . .
C58 C 0.29919(10) 0.8536(2) 0.9634(3) 0.0508(9) Uani 1 1 d . . . . .
C59 C 0.28231(9) 0.6769(2) 0.8618(3) 0.0499(8) Uani 1 1 d . . . . .
C60 C 0.46105(9) 0.9300(2) 0.8870(3) 0.0465(8) Uani 1 1 d . . . . .
H60 H 0.4490 0.9664 0.9164 0.056 Uiso 1 1 calc R . . . .
C61 C 0.38592(10) 0.5190(2) 0.6115(3) 0.0500(9) Uani 1 1 d . . . . .
C62 C 0.39534(10) 0.8577(3) 0.2298(3) 0.0556(10) Uani 1 1 d . . . . .
C63 C 0.44577(10) 0.6254(2) 0.4669(3) 0.0506(9) Uani 1 1 d . . . . .
H63A H 0.4337 0.6618 0.4947 0.061 Uiso 1 1 calc R . . . .
H63B H 0.4344 0.6018 0.4222 0.061 Uiso 1 1 calc R . . . .
C64 C 0.47007(9) 0.7917(2) 0.4320(2) 0.0454(7) Uani 1 1 d . . . . .
C65 C 0.37983(10) 0.9171(3) 0.2202(3) 0.0559(10) Uani 1 1 d . . . . .
C66 C 0.43554(9) 1.00419(19) 0.6704(3) 0.0472(8) Uani 1 1 d . . . . .
C67 C 0.35773(10) 0.4400(2) 0.3503(3) 0.0556(10) Uani 1 1 d . . . . .
C68 C 0.34620(10) 0.4940(2) 0.4185(3) 0.0540(9) Uani 1 1 d . . . . .
C69 C 0.36002(10) 0.4836(2) 0.5826(3) 0.0523(9) Uani 1 1 d . . . . .
C70 C 0.44865(10) 0.9593(2) 0.4685(3) 0.0525(9) Uani 1 1 d . . . . .
H70A H 0.4379 0.9845 0.4238 0.063 Uiso 1 1 calc R . . . .
H70B H 0.4359 0.9236 0.4949 0.063 Uiso 1 1 calc R . . . .
C71 C 0.43236(10) 0.7962(2) 0.3061(3) 0.0525(9) Uani 1 1 d . . . . .
C72 C 0.26598(11) 0.6662(2) 0.6983(3) 0.0556(10) Uani 1 1 d . . . . .
C73 C 0.27854(11) 0.9737(2) 0.6302(3) 0.0547(9) Uani 1 1 d . . . . .
C74 C 0.36371(10) 1.1021(2) 0.5764(3) 0.0509(9) Uani 1 1 d . . . . .
C75 C 0.40661(11) 0.7295(3) 0.1845(3) 0.0603(11) Uani 1 1 d . . . . .
C76 C 0.40788(10) 0.5450(2) 0.6385(3) 0.0473(8) Uani 1 1 d . . . . .
C77 C 0.32764(11) 0.5525(3) 0.3887(3) 0.0583(10) Uani 1 1 d . . . . .
C78 C 0.31421(10) 1.0850(2) 0.6550(3) 0.0533(9) Uani 1 1 d . . . . .
C79 C 0.33854(10) 1.0915(2) 0.6127(3) 0.0532(9) Uani 1 1 d . . . . .
C80 C 0.27277(11) 0.6146(3) 0.9227(3) 0.0601(11) Uani 1 1 d . . . . .
C81 C 0.33192(11) 0.9241(3) 0.3112(3) 0.0589(10) Uani 1 1 d . . . . .
C82 C 0.35354(10) 0.9217(3) 0.2691(3) 0.0558(10) Uani 1 1 d . . . . .
C83 C 0.45030(10) 0.7937(2) 0.3614(2) 0.0504(8) Uani 1 1 d . . . . .
C84 C 0.30788(11) 0.8516(3) 1.0594(3) 0.0563(10) Uani 1 1 d . . . . .
H84A H 0.3012 0.8068 1.0850 0.084 Uiso 1 1 calc GR . . . .
H84B H 0.2994 0.8925 1.0889 0.084 Uiso 1 1 calc GR . . . .
H84C H 0.3285 0.8544 1.0641 0.084 Uiso 1 1 calc GR . . . .
C85 C 0.39379(9) 0.9559(2) 0.8321(3) 0.0493(8) Uani 1 1 d . . . . .
H85A H 0.3753 0.9802 0.8372 0.059 Uiso 1 1 calc R . . . .
H85B H 0.3925 0.9209 0.7852 0.059 Uiso 1 1 calc R . . . .
C86 C 0.31275(12) 0.6023(3) 0.3630(3) 0.0642(11) Uani 1 1 d . . . . .
C87 C 0.36883(10) 1.1527(2) 0.4982(3) 0.0555(9) Uani 1 1 d . . . . .
C88 C 0.25577(13) 0.6563(3) 0.6088(3) 0.0642(12) Uani 1 1 d . . . . .
C89 C 0.30532(11) 0.9265(3) 0.3623(3) 0.0597(10) Uani 1 1 d . . . . .
C90 C 0.26652(11) 0.8501(3) 0.9561(3) 0.0593(10) Uani 1 1 d . . . . .
H90A H 0.2611 0.8490 0.8963 0.089 Uiso 1 1 calc GR . . . .
H90B H 0.2582 0.8924 0.9832 0.089 Uiso 1 1 calc GR . . . .
H90C H 0.2596 0.8066 0.9843 0.089 Uiso 1 1 calc GR . . . .
C91 C 0.38848(11) 0.9805(3) 0.1606(3) 0.0585(10) Uani 1 1 d . . . . .
C92 C 0.34223(11) 0.4418(3) 0.6503(3) 0.0612(11) Uani 1 1 d . . . . .
C93 C 0.25882(11) 0.9104(2) 0.6204(3) 0.0583(10) Uani 1 1 d . . . . .
C94 C 0.30504(11) 1.1408(2) 0.7241(3) 0.0568(10) Uani 1 1 d . . . . .
C95 C 0.37849(13) 0.3857(3) 0.3940(4) 0.0678(12) Uani 1 1 d . . . . .
H95A H 0.3947 0.4119 0.4168 0.102 Uiso 1 1 calc GR . . . .
H95B H 0.3850 0.3505 0.3524 0.102 Uiso 1 1 calc GR . . . .
H95C H 0.3687 0.3610 0.4402 0.102 Uiso 1 1 calc GR . . . .
C96 C 0.31094(11) 0.9229(2) 0.9211(3) 0.0566(10) Uani 1 1 d . . . . .
H96A H 0.3315 0.9240 0.9268 0.085 Uiso 1 1 calc GR . . . .
H96B H 0.3028 0.9652 0.9489 0.085 Uiso 1 1 calc GR . . . .
H96C H 0.3059 0.9232 0.8610 0.085 Uiso 1 1 calc GR . . . .
C97 C 0.36572(12) 0.9896(3) 0.0902(3) 0.0640(11) Uani 1 1 d . . . . .
H97A H 0.3653 0.9464 0.0548 0.096 Uiso 1 1 calc GR . . . .
H97B H 0.3704 1.0313 0.0551 0.096 Uiso 1 1 calc GR . . . .
H97C H 0.3472 0.9968 0.1164 0.096 Uiso 1 1 calc GR . . . .
C98 C 0.38108(13) 0.7383(3) 0.1242(3) 0.0688(13) Uani 1 1 d . . . . .
H98A H 0.3638 0.7444 0.1575 0.103 Uiso 1 1 calc GR . . . .
H98B H 0.3793 0.6954 0.0886 0.103 Uiso 1 1 calc GR . . . .
H98C H 0.3839 0.7805 0.0882 0.103 Uiso 1 1 calc GR . . . .
C99 C 0.29422(13) 0.6621(3) 0.3277(3) 0.0666(12) Uani 1 1 d . . . . .
C100 C 0.30076(12) 1.1001(3) 0.8094(3) 0.0614(11) Uani 1 1 d . . . . .
H10E H 0.2865 1.0625 0.8019 0.092 Uiso 1 1 calc GR . . . .
H10F H 0.2944 1.1340 0.8529 0.092 Uiso 1 1 calc GR . . . .
H10G H 0.3186 1.0784 0.8270 0.092 Uiso 1 1 calc GR . . . .
C101 C 0.34063(12) 1.1876(3) 0.4692(3) 0.0634(11) Uani 1 1 d . . . . .
H10H H 0.3269 1.1499 0.4565 0.095 Uiso 1 1 calc GR . . . .
H10I H 0.3440 1.2165 0.4183 0.095 Uiso 1 1 calc GR . . . .
H10J H 0.3333 1.2184 0.5143 0.095 Uiso 1 1 calc GR . . . .
C102 C 0.43415(12) 0.7191(3) 0.1306(3) 0.0636(11) Uani 1 1 d . . . . .
H10K H 0.4379 0.7627 0.0979 0.095 Uiso 1 1 calc GR . . . .
H10L H 0.4317 0.6785 0.0919 0.095 Uiso 1 1 calc GR . . . .
H10M H 0.4501 0.7095 0.1684 0.095 Uiso 1 1 calc GR . . . .
C103 C 0.31659(12) 0.4037(3) 0.6076(4) 0.0692(13) Uani 1 1 d . . . . .
H10N H 0.3053 0.4392 0.5768 0.104 Uiso 1 1 calc GR . . . .
H10O H 0.3049 0.3809 0.6511 0.104 Uiso 1 1 calc GR . . . .
H10P H 0.3234 0.3671 0.5681 0.104 Uiso 1 1 calc GR . . . .
C104 C 0.38144(13) 1.1071(3) 0.4249(3) 0.0670(12) Uani 1 1 d . . . . .
H10Q H 0.3988 1.0836 0.4443 0.101 Uiso 1 1 calc GR . . . .
H10R H 0.3858 1.1384 0.3768 0.101 Uiso 1 1 calc GR . . . .
H10S H 0.3677 1.0707 0.4075 0.101 Uiso 1 1 calc GR . . . .
C105 C 0.33273(13) 0.3985(3) 0.3111(3) 0.0685(12) Uani 1 1 d . . . . .
H10T H 0.3222 0.3741 0.3560 0.103 Uiso 1 1 calc GR . . . .
H10U H 0.3399 0.3629 0.2708 0.103 Uiso 1 1 calc GR . . . .
H10V H 0.3202 0.4321 0.2816 0.103 Uiso 1 1 calc GR . . . .
C106 C 0.39053(11) 1.2116(3) 0.5245(3) 0.0621(10) Uani 1 1 d . . . . .
H10W H 0.3826 1.2409 0.5702 0.093 Uiso 1 1 calc GR . . . .
H10X H 0.3947 1.2422 0.4757 0.093 Uiso 1 1 calc GR . . . .
H10Y H 0.4079 1.1887 0.5442 0.093 Uiso 1 1 calc GR . . . .
C107 C 0.28371(15) 0.6273(3) 1.0139(3) 0.0726(14) Uani 1 1 d . . . . .
H10Z H 0.3043 0.6316 1.0131 0.109 Uiso 1 1 calc GR . . . .
H H 0.2783 0.5868 1.0498 0.109 Uiso 1 1 calc GR . . . .
HA H 0.2755 0.6716 1.0365 0.109 Uiso 1 1 calc GR . . . .
C108 C 0.40257(15) 0.6626(3) 0.2423(3) 0.0749(15) Uani 1 1 d . . . . .
H10 H 0.4202 0.6525 0.2724 0.112 Uiso 1 1 calc GR . . . .
HB H 0.3974 0.6210 0.2075 0.112 Uiso 1 1 calc GR . . . .
HC H 0.3875 0.6720 0.2833 0.112 Uiso 1 1 calc GR . . . .
C109 C 0.32827(13) 1.1997(3) 0.7366(4) 0.0721(13) Uani 1 1 d . . . . .
H0AA H 0.3452 1.1777 0.7608 0.108 Uiso 1 1 calc GR . . . .
HD H 0.3212 1.2369 0.7751 0.108 Uiso 1 1 calc GR . . . .
HE H 0.3329 1.2213 0.6818 0.108 Uiso 1 1 calc GR . . . .
C110 C 0.28471(15) 0.5423(3) 0.8892(4) 0.0741(14) Uani 1 1 d . . . . .
H11C H 0.2772 0.5329 0.8326 0.111 Uiso 1 1 calc GR . . . .
H11D H 0.2791 0.5034 0.9275 0.111 Uiso 1 1 calc GR . . . .
H11E H 0.3053 0.5449 0.8866 0.111 Uiso 1 1 calc GR . . . .
C111 C 0.36071(13) 0.3860(3) 0.6954(4) 0.0709(13) Uani 1 1 d . . . . .
H11F H 0.3687 0.3530 0.6535 0.106 Uiso 1 1 calc GR . . . .
H11G H 0.3492 0.3590 0.7358 0.106 Uiso 1 1 calc GR . . . .
H11H H 0.3760 0.4105 0.7255 0.106 Uiso 1 1 calc GR . . . .
C112 C 0.41813(12) 0.9658(3) 0.1208(3) 0.0678(12) Uani 1 1 d . . . . .
H11I H 0.4320 0.9585 0.1661 0.102 Uiso 1 1 calc GR . . . .
H11J H 0.4238 1.0069 0.0862 0.102 Uiso 1 1 calc GR . . . .
H11K H 0.4172 0.9227 0.0853 0.102 Uiso 1 1 calc GR . . . .
C113 C 0.27702(13) 1.1775(3) 0.6944(4) 0.0683(12) Uani 1 1 d . . . . .
H11L H 0.2806 1.2051 0.6427 0.102 Uiso 1 1 calc GR . . . .
H11M H 0.2702 1.2099 0.7389 0.102 Uiso 1 1 calc GR . . . .
H11N H 0.2628 1.1407 0.6831 0.102 Uiso 1 1 calc GR . . . .
C114 C 0.25272(14) 0.8792(3) 0.7097(3) 0.0693(13) Uani 1 1 d . . . . .
H11O H 0.2411 0.8361 0.7044 0.104 Uiso 1 1 calc GR . . . .
H11P H 0.2427 0.9151 0.7437 0.104 Uiso 1 1 calc GR . . . .
H11Q H 0.2706 0.8669 0.7375 0.104 Uiso 1 1 calc GR . . . .
C115 C 0.37393(13) 0.4827(3) 0.2811(4) 0.0698(13) Uani 1 1 d . . . . .
H11R H 0.3607 0.5137 0.2505 0.105 Uiso 1 1 calc GR . . . .
H11S H 0.3827 0.4491 0.2414 0.105 Uiso 1 1 calc GR . . . .
H11T H 0.3885 0.5123 0.3078 0.105 Uiso 1 1 calc GR . . . .
C116 C 0.30253(13) 1.0007(3) 0.4062(4) 0.0721(13) Uani 1 1 d . . . . .
H11U H 0.2845 1.0033 0.4361 0.108 Uiso 1 1 calc GR . . . .
H11V H 0.3034 1.0388 0.3634 0.108 Uiso 1 1 calc GR . . . .
H11W H 0.3180 1.0070 0.4466 0.108 Uiso 1 1 calc GR . . . .
C117 C 0.26555(16) 0.6317(4) 0.3070(5) 0.0862(17) Uani 1 1 d . . . . .
H11X H 0.2574 0.6099 0.3579 0.129 Uiso 1 1 calc GR . . . .
H11Y H 0.2674 0.5953 0.2627 0.129 Uiso 1 1 calc GR . . . .
HF H 0.2532 0.6703 0.2871 0.129 Uiso 1 1 calc GR . . . .
C118 C 0.23979(14) 0.6121(4) 0.9232(4) 0.0837(17) Uani 1 1 d . . . . .
H11Z H 0.2324 0.6582 0.9431 0.126 Uiso 1 1 calc GR . . . .
HG H 0.2334 0.5737 0.9609 0.126 Uiso 1 1 calc GR . . . .
HH H 0.2329 0.6028 0.8657 0.126 Uiso 1 1 calc GR . . . .
C119 C 0.28001(12) 0.9110(3) 0.3052(4) 0.0728(13) Uani 1 1 d . . . . .
H11 H 0.2818 0.8628 0.2811 0.109 Uiso 1 1 calc GR . . . .
HI H 0.2794 0.9464 0.2594 0.109 Uiso 1 1 calc GR . . . .
HJ H 0.2626 0.9140 0.3385 0.109 Uiso 1 1 calc GR . . . .
C120 C 0.39003(15) 1.0506(3) 0.2151(3) 0.0724(14) Uani 1 1 d . . . . .
H12C H 0.3720 1.0581 0.2441 0.109 Uiso 1 1 calc GR . . . .
H12D H 0.3940 1.0917 0.1782 0.109 Uiso 1 1 calc GR . . . .
H12E H 0.4051 1.0460 0.2571 0.109 Uiso 1 1 calc GR . . . .
C121 C 0.30886(17) 0.6959(4) 0.2499(4) 0.0838(17) Uani 1 1 d . . . . .
H12F H 0.2985 0.7389 0.2323 0.126 Uiso 1 1 calc GR . . . .
H12G H 0.3091 0.6611 0.2034 0.126 Uiso 1 1 calc GR . . . .
H12H H 0.3282 0.7091 0.2647 0.126 Uiso 1 1 calc GR . . . .
C122 C 0.23165(14) 0.9341(3) 0.5755(4) 0.0754(14) Uani 1 1 d . . . . .
H12I H 0.2362 0.9517 0.5187 0.113 Uiso 1 1 calc GR . . . .
H12J H 0.2227 0.9726 0.6080 0.113 Uiso 1 1 calc GR . . . .
H12K H 0.2187 0.8933 0.5712 0.113 Uiso 1 1 calc GR . . . .
C123 C 0.22391(17) 0.6730(5) 0.6054(5) 0.103(2) Uani 1 1 d . . . . .
H12L H 0.2211 0.7251 0.6072 0.155 Uiso 1 1 calc GR . . . .
H12M H 0.2145 0.6508 0.6540 0.155 Uiso 1 1 calc GR . . . .
H12N H 0.2159 0.6538 0.5529 0.155 Uiso 1 1 calc GR . . . .
C124 C 0.33117(15) 0.4959(4) 0.7188(4) 0.0853(18) Uani 1 1 d . . . . .
H12O H 0.3472 0.5180 0.7478 0.128 Uiso 1 1 calc GR . . . .
H12P H 0.3195 0.4702 0.7601 0.128 Uiso 1 1 calc GR . . . .
H12Q H 0.3199 0.5333 0.6913 0.128 Uiso 1 1 calc GR . . . .
C125 C 0.2630(2) 0.5802(3) 0.5781(4) 0.092(2) Uani 1 1 d . . . . .
H12R H 0.2616 0.5783 0.5163 0.138 Uiso 1 1 calc GR . . . .
H12S H 0.2497 0.5458 0.6030 0.138 Uiso 1 1 calc GR . . . .
H12T H 0.2822 0.5679 0.5955 0.138 Uiso 1 1 calc GR . . . .
C126 C 0.46312(9) 0.6508(2) 0.8844(2) 0.0446(8) Uani 1 1 d . . . . .
H126 H 0.4527 0.6135 0.9174 0.054 Uiso 1 1 calc R . . . .
C127 C 0.50532(9) 0.6495(2) 0.5795(3) 0.0448(8) Uani 1 1 d . . . . .
H127 H 0.5048 0.6132 0.5329 0.054 Uiso 1 1 calc R . . . .
C128 C 0.48347(9) 0.64551(18) 0.7310(2) 0.0421(7) Uani 1 1 d . . . . .
H128 H 0.4999 0.6690 0.7512 0.051 Uiso 1 1 calc R . . . .
C1A C 0.5301(4) 0.6421(14) 1.2920(8) 0.132(7) Uani 0.520(13) 1 d D U P A 2
H1AA H 0.5236 0.6907 1.3055 0.198 Uiso 0.520(13) 1 calc GR . P A 2
H1AB H 0.5500 0.6374 1.3073 0.198 Uiso 0.520(13) 1 calc GR . P A 2
H1AC H 0.5190 0.6071 1.3240 0.198 Uiso 0.520(13) 1 calc GR . P A 2
C2A C 0.5266(4) 0.6284(8) 1.1981(8) 0.103(5) Uani 0.520(13) 1 d D U P A 2
H2AA H 0.5418 0.5959 1.1790 0.124 Uiso 0.520(13) 1 calc R . P A 2
H2AB H 0.5084 0.6036 1.1887 0.124 Uiso 0.520(13) 1 calc R . P A 2
C7A C 0.5400(5) 0.925(2) 1.3184(10) 0.147(10) Uani 0.520(13) 1 d D U P A 2
H7AA H 0.5304 0.9705 1.3320 0.220 Uiso 0.520(13) 1 calc GR . P A 2
H7AB H 0.5588 0.9250 1.3441 0.220 Uiso 0.520(13) 1 calc GR . P A 2
H7AC H 0.5289 0.8850 1.3406 0.220 Uiso 0.520(13) 1 calc GR . P A 2
C8A C 0.5428(5) 0.9179(16) 1.2199(10) 0.112(7) Uani 0.520(13) 1 d D U P A 2
H8AA H 0.5554 0.9561 1.1985 0.135 Uiso 0.520(13) 1 calc R . P A 2
H8AB H 0.5516 0.8711 1.2064 0.135 Uiso 0.520(13) 1 calc R . P A 2
C9A C 0.5143(4) 0.9231(12) 1.1748(8) 0.088(5) Uani 0.520(13) 1 d D U P A 2
H9AA H 0.5025 0.8817 1.1923 0.106 Uiso 0.520(13) 1 calc R . P A 2
H9AB H 0.5046 0.9673 1.1940 0.106 Uiso 0.520(13) 1 calc R . P A 2
C6B C 0.35435(17) 0.7286(4) 0.6531(5) 0.0916(18) Uani 1 1 d . U . . .
H6BA H 0.3383 0.7192 0.6916 0.110 Uiso 0.559(6) 1 calc R . P B 1
H6BB H 0.3688 0.6913 0.6635 0.110 Uiso 0.559(6) 1 calc R . P B 1
H6BC H 0.3445 0.6817 0.6524 0.110 Uiso 0.441(6) 1 calc R . P B 2
H6BD H 0.3618 0.7358 0.7110 0.110 Uiso 0.441(6) 1 calc R . P B 2
C1B C 0.36665(18) 0.8016(4) 0.6726(5) 0.0558(17) Uani 0.559(6) 1 d D U P B 1
H1BA H 0.3758 0.7991 0.7297 0.067 Uiso 0.559(6) 1 calc R . P B 1
Cl1C Cl 0.3632(2) 0.6896(5) 0.4938(7) 0.185(4) Uani 0.441(6) 1 d D U P B 2
Cl2C Cl 0.41969(16) 0.8087(5) 0.6540(6) 0.140(2) Uani 0.441(6) 1 d D U P B 2
C1C C 0.3805(5) 0.7246(11) 0.5886(14) 0.125(5) Uani 0.441(6) 1 d D U P B 2
H1CA H 0.3948 0.6893 0.6095 0.150 Uiso 0.441(6) 1 calc R . P B 2
C2C C 0.3956(5) 0.7962(12) 0.5610(15) 0.128(6) Uani 0.441(6) 1 d D U P B 2
H2C H 0.4063 0.7904 0.5069 0.153 Uiso 0.441(6) 1 calc R . P B 2
C3C C 0.3745(6) 0.8580(13) 0.557(2) 0.133(7) Uani 0.441(6) 1 d . U P B 2
H3CA H 0.3657 0.8532 0.4999 0.160 Uiso 0.441(6) 1 calc R . P B 2
H3CB H 0.3863 0.9017 0.5537 0.160 Uiso 0.441(6) 1 calc R . P B 2
C4C C 0.3490(7) 0.8794(15) 0.618(2) 0.144(9) Uani 0.441(6) 1 d . U P B 2
H4CA H 0.3354 0.9120 0.5895 0.173 Uiso 0.441(6) 1 calc R . P B 2
H4CB H 0.3557 0.9014 0.6709 0.173 Uiso 0.441(6) 1 calc R . P B 2
C5C C 0.3334(7) 0.7856(18) 0.636(3) 0.206(14) Uani 0.441(6) 1 d . U P B 2
H5CA H 0.3200 0.7881 0.6837 0.247 Uiso 0.441(6) 1 calc R . P B 2
H5CB H 0.3224 0.7719 0.5847 0.247 Uiso 0.441(6) 1 calc R . P B 2
N01A N 0.46026(11) 0.2875(3) 0.7002(3) 0.0740(11) Uani 1 1 d . . . . .
C8AA C 0.43340(13) 0.3682(4) 0.5876(7) 0.099(2) Uani 1 1 d . . . . .
H8AC H 0.4474 0.3943 0.5540 0.149 Uiso 1 1 calc GR . . . .
H8AD H 0.4210 0.4025 0.6161 0.149 Uiso 1 1 calc GR . . . .
H8AE H 0.4222 0.3374 0.5502 0.149 Uiso 1 1 calc GR . . . .
C3CA C 0.44838(12) 0.3221(3) 0.6534(4) 0.0680(12) Uani 1 1 d . . . . .
C1 C 0.5495(4) 0.7181(14) 1.2919(7) 0.118(7) Uani 0.480(13) 1 d D U P A 1
H1A H 0.5352 0.7540 1.3063 0.177 Uiso 0.480(13) 1 calc GR . P A 1
H1B H 0.5679 0.7334 1.3139 0.177 Uiso 0.480(13) 1 calc GR . P A 1
H1C H 0.5443 0.6719 1.3172 0.177 Uiso 0.480(13) 1 calc GR . P A 1
C4B C 0.3673(2) 0.7455(6) 0.4960(7) 0.071(2) Uani 0.559(6) 1 d . U P B 1
H4BA H 0.3826 0.7094 0.4986 0.085 Uiso 0.559(6) 1 calc R . P B 1
H4BB H 0.3595 0.7450 0.4378 0.085 Uiso 0.559(6) 1 calc R . P B 1
C2 C 0.5512(2) 0.7103(9) 1.1972(6) 0.082(4) Uani 0.480(13) 1 d D U P A 1
H2A H 0.5595 0.7554 1.1754 0.098 Uiso 0.480(13) 1 calc R . P A 1
H2B H 0.5652 0.6720 1.1859 0.098 Uiso 0.480(13) 1 calc R . P A 1
C7 C 0.5379(5) 0.985(2) 1.3126(10) 0.132(9) Uani 0.480(13) 1 d D U P A 1
H7A H 0.5313 1.0351 1.3086 0.198 Uiso 0.480(13) 1 calc GR . P A 1
H7B H 0.5564 0.9845 1.3407 0.198 Uiso 0.480(13) 1 calc GR . P A 1
H7C H 0.5244 0.9571 1.3455 0.198 Uiso 0.480(13) 1 calc GR . P A 1
C8 C 0.5408(3) 0.9530(14) 1.2219(8) 0.087(5) Uani 0.480(13) 1 d D U P A 1
H8A H 0.5551 0.9806 1.1898 0.105 Uiso 0.480(13) 1 calc R . P A 1
H8B H 0.5475 0.9029 1.2264 0.105 Uiso 0.480(13) 1 calc R . P A 1
C9 C 0.5128(3) 0.9540(14) 1.1728(8) 0.083(5) Uani 0.480(13) 1 d D U P A 1
H9A H 0.5056 1.0039 1.1707 0.099 Uiso 0.480(13) 1 calc R . P A 1
H9B H 0.4988 0.9246 1.2036 0.099 Uiso 0.480(13) 1 calc R . P A 1
C3B C 0.3796(2) 0.8184(6) 0.5134(6) 0.066(2) Uani 0.559(6) 1 d . U P B 1
H3BA H 0.3654 0.8555 0.4989 0.079 Uiso 0.559(6) 1 calc R . P B 1
H3BB H 0.3962 0.8257 0.4762 0.079 Uiso 0.559(6) 1 calc R . P B 1
C5B C 0.3438(2) 0.7231(6) 0.5578(6) 0.070(2) Uani 0.559(6) 1 d . U P B 1
H5BA H 0.3379 0.6732 0.5455 0.084 Uiso 0.559(6) 1 calc R . P B 1
H5BB H 0.3272 0.7547 0.5497 0.084 Uiso 0.559(6) 1 calc R . P B 1
Cl1B Cl 0.33887(5) 0.87079(14) 0.67684(16) 0.0696(8) Uani 0.559(6) 1 d D U P B 1
Cl2B Cl 0.42206(5) 0.77685(18) 0.6269(2) 0.0724(8) Uani 0.559(6) 1 d D U P B 1
C2B C 0.38897(18) 0.8287(5) 0.6088(5) 0.0547(17) Uani 0.559(6) 1 d D U P B 1
H2BA H 0.3927 0.8808 0.6195 0.066 Uiso 0.559(6) 1 calc R . P B 1

loop_
_atom_site_aniso_label
_atom_site_aniso_U_11
_atom_site_aniso_U_22
_atom_site_aniso_U_33
_atom_site_aniso_U_23
_atom_site_aniso_U_13
_atom_site_aniso_U_12
O1 0.127(3) 0.0500(17) 0.0486(16) 0.0006(14) 0.0052(18) -0.0063(19)
O2 0.103(3) 0.0472(16) 0.0608(19) 0.0007(14) 0.0194(19) 0.0003(17)
O3 0.081(2) 0.072(2) 0.0520(17) 0.0082(16) 0.0071(16) 0.0059(17)
O4 0.096(3) 0.0612(19) 0.0559(18) 0.0042(15) 0.0072(17) 0.0046(17)
O5 0.0670(16) 0.0361(12) 0.0425(13) 0.0063(10) 0.0038(12) 0.0046(11)
O6 0.0643(16) 0.0425(13) 0.0419(13) 0.0066(11) 0.0045(12) 0.0064(12)
O7 0.0681(17) 0.0408(13) 0.0417(13) -0.0040(11) -0.0015(12) 0.0002(12)
O8 0.0711(17) 0.0352(12) 0.0397(13) -0.0032(10) -0.0073(12) 0.0000(11)
O9 0.0614(15) 0.0330(11) 0.0446(13) 0.0004(10) -0.0007(12) -0.0038(11)
O10 0.0617(16) 0.0369(12) 0.0377(12) 0.0019(10) -0.0009(11) -0.0055(11)
O11 0.0606(15) 0.0384(12) 0.0417(13) -0.0016(10) 0.0049(11) 0.0038(11)
O12 0.0613(15) 0.0343(12) 0.0489(14) -0.0009(11) 0.0072(12) 0.0029(11)
C3 0.119(5) 0.089(4) 0.069(3) -0.010(3) -0.043(3) 0.005(3)
C4 0.078(3) 0.052(2) 0.062(3) -0.004(2) -0.023(2) 0.002(2)
C5 0.073(3) 0.048(2) 0.044(2) 0.0042(16) -0.0050(19) 0.0016(19)
C6 0.059(2) 0.0382(17) 0.0447(19) 0.0016(15) -0.0067(16) 0.0026(15)
C10 0.071(3) 0.074(3) 0.056(2) 0.008(2) -0.007(2) -0.016(2)
C11 0.076(3) 0.060(2) 0.051(2) -0.0018(19) -0.007(2) -0.013(2)
C12 0.061(2) 0.0399(18) 0.049(2) -0.0046(16) -0.0015(17) -0.0073(16)
C13 0.108(5) 0.133(7) 0.100(5) -0.038(5) 0.043(5) -0.025(5)
C14 0.086(4) 0.107(5) 0.081(4) -0.033(4) 0.003(3) -0.008(4)
C15 0.091(4) 0.102(5) 0.081(4) -0.029(4) 0.019(3) -0.004(3)
C16 0.061(3) 0.059(3) 0.091(4) -0.026(3) 0.011(3) -0.008(2)
C17 0.069(3) 0.052(2) 0.060(3) -0.0114(19) 0.012(2) -0.008(2)
C18 0.058(2) 0.0368(17) 0.052(2) -0.0032(15) 0.0051(17) -0.0029(15)
C19 0.087(4) 0.108(5) 0.143(7) 0.004(6) 0.030(5) -0.006(4)
C20 0.076(3) 0.077(4) 0.103(5) 0.008(3) 0.002(3) -0.005(3)
C21 0.075(3) 0.063(3) 0.070(3) -0.012(2) 0.011(2) -0.007(2)
C22 0.068(3) 0.052(2) 0.063(3) 0.009(2) -0.001(2) 0.000(2)
C23 0.065(2) 0.051(2) 0.054(2) -0.0055(18) 0.0046(19) 0.0043(18)
C24 0.060(2) 0.0365(17) 0.049(2) -0.0023(15) -0.0008(17) 0.0063(15)
C25 0.0527(18) 0.0375(16) 0.0360(15) -0.0003(14) -0.0032(13) -0.0028(15)
C26 0.064(2) 0.0344(16) 0.0317(15) -0.0006(13) -0.0019(15) 0.0018(15)
C27 0.0582(19) 0.0402(16) 0.0298(14) 0.0008(14) -0.0001(13) -0.0033(16)
C28 0.062(2) 0.0351(16) 0.0334(15) 0.0023(13) -0.0037(14) -0.0050(15)
C29 0.059(2) 0.0360(16) 0.0346(16) -0.0030(13) -0.0038(15) -0.0006(15)
C30 0.063(2) 0.0401(17) 0.0300(14) -0.0006(14) -0.0011(14) 0.0001(16)
C31 0.060(2) 0.0414(17) 0.0314(15) 0.0017(14) 0.0002(14) -0.0006(16)
C32 0.061(2) 0.0376(17) 0.0441(19) 0.0011(14) -0.0056(16) -0.0048(16)
C33 0.062(2) 0.0363(16) 0.0306(15) 0.0001(13) -0.0065(14) -0.0024(15)
C34 0.066(2) 0.0307(15) 0.0419(18) -0.0035(13) -0.0091(17) 0.0037(15)
C35 0.060(2) 0.0351(16) 0.0459(19) 0.0050(15) 0.0046(17) 0.0009(15)
C36 0.058(2) 0.0484(19) 0.0313(15) 0.0035(15) 0.0008(14) 0.0002(17)
C37 0.058(2) 0.0311(15) 0.0456(19) -0.0029(14) 0.0037(16) -0.0003(14)
C38 0.060(2) 0.0380(17) 0.0420(18) 0.0040(15) 0.0103(16) 0.0025(15)
C39 0.060(2) 0.0372(17) 0.0468(19) 0.0047(15) 0.0051(17) 0.0042(16)
C40 0.056(2) 0.0318(15) 0.0437(18) 0.0006(14) -0.0018(16) 0.0051(14)
C41 0.062(2) 0.067(3) 0.0323(16) 0.0118(17) 0.0044(15) -0.002(2)
C42 0.060(2) 0.0260(14) 0.0454(18) -0.0008(13) -0.0050(16) 0.0028(14)
C43 0.058(2) 0.0292(15) 0.0462(19) -0.0030(13) -0.0014(16) -0.0038(14)
C44 0.055(2) 0.056(2) 0.0336(16) 0.0042(15) 0.0056(15) 0.0042(17)
C45 0.056(2) 0.0278(14) 0.0439(18) 0.0022(13) -0.0052(15) 0.0009(13)
C46 0.055(2) 0.0369(17) 0.0448(18) 0.0013(15) 0.0055(16) 0.0001(15)
C47 0.055(2) 0.0336(16) 0.0451(19) -0.0012(14) -0.0018(16) -0.0014(14)
C48 0.063(2) 0.0411(18) 0.049(2) 0.0036(16) 0.0042(18) 0.0069(17)
C49 0.057(2) 0.0316(15) 0.0436(18) 0.0001(14) 0.0028(16) -0.0014(14)
C50 0.057(2) 0.055(2) 0.043(2) 0.0007(17) 0.0017(17) -0.0053(18)
C51 0.060(2) 0.0303(15) 0.0400(18) 0.0009(13) -0.0066(15) 0.0029(14)
C52 0.056(2) 0.0360(17) 0.0414(17) -0.0016(14) 0.0037(15) 0.0041(14)
C53 0.063(2) 0.0319(15) 0.0393(17) 0.0040(13) 0.0017(16) -0.0012(15)
C54 0.063(2) 0.046(2) 0.051(2) 0.0027(17) 0.0030(18) 0.0086(18)
C55 0.0526(18) 0.0384(16) 0.0420(17) 0.0011(15) -0.0004(14) 0.0028(15)
C56 0.061(2) 0.0358(17) 0.0420(18) -0.0053(14) 0.0054(16) 0.0011(15)
C57 0.061(2) 0.0417(18) 0.056(2) -0.0008(17) -0.0111(18) 0.0001(16)
C58 0.065(2) 0.052(2) 0.0361(17) 0.0008(16) 0.0038(16) 0.0049(18)
C59 0.054(2) 0.055(2) 0.0406(18) -0.0011(16) 0.0022(16) -0.0012(17)
C60 0.059(2) 0.0376(17) 0.0433(19) -0.0034(14) 0.0016(16) -0.0014(15)
C61 0.064(2) 0.0385(17) 0.048(2) -0.0014(15) -0.0044(18) -0.0009(16)
C62 0.064(2) 0.069(3) 0.0344(17) 0.0053(18) 0.0021(17) 0.001(2)
C63 0.064(2) 0.0461(19) 0.0422(19) -0.0005(16) -0.0061(17) -0.0013(17)
C64 0.058(2) 0.0434(18) 0.0349(16) 0.0019(15) 0.0029(14) 0.0016(16)
C65 0.065(2) 0.068(3) 0.0346(17) 0.0057(17) -0.0018(17) 0.002(2)
C66 0.059(2) 0.0299(15) 0.053(2) 0.0021(14) -0.0008(17) 0.0016(14)
C67 0.064(2) 0.052(2) 0.052(2) 0.0067(18) 0.0028(19) 0.0037(18)
C68 0.061(2) 0.050(2) 0.052(2) 0.0041(17) -0.0063(18) -0.0022(18)
C69 0.067(2) 0.0435(19) 0.046(2) -0.0021(16) -0.0120(18) 0.0007(17)
C70 0.068(2) 0.0437(19) 0.046(2) 0.0085(16) -0.0007(18) 0.0042(17)
C71 0.067(2) 0.054(2) 0.0362(17) 0.0030(16) 0.0034(17) 0.0018(19)
C72 0.068(3) 0.051(2) 0.048(2) -0.0005(17) -0.0035(19) -0.0039(19)
C73 0.071(3) 0.049(2) 0.0437(19) 0.0048(16) 0.0007(18) 0.0086(19)
C74 0.061(2) 0.0420(18) 0.049(2) -0.0009(16) 0.0034(18) 0.0101(16)
C75 0.079(3) 0.062(3) 0.0393(19) 0.0111(18) -0.0037(19) -0.009(2)
C76 0.066(2) 0.0339(16) 0.0421(18) 0.0009(14) -0.0032(17) -0.0015(16)
C77 0.068(3) 0.058(2) 0.049(2) 0.0049(19) -0.0064(19) 0.005(2)
C78 0.064(2) 0.044(2) 0.052(2) 0.0069(17) 0.0000(18) 0.0081(17)
C79 0.065(2) 0.0390(18) 0.055(2) 0.0041(16) -0.0020(19) 0.0102(17)
C80 0.076(3) 0.062(2) 0.042(2) 0.0032(18) 0.005(2) -0.012(2)
C81 0.066(3) 0.066(3) 0.045(2) 0.0056(19) -0.005(2) 0.001(2)
C82 0.066(3) 0.061(2) 0.0401(19) 0.0056(17) -0.0020(18) 0.007(2)
C83 0.067(2) 0.0464(19) 0.0376(17) 0.0031(15) 0.0034(16) 0.0008(18)
C84 0.074(3) 0.056(2) 0.0391(19) -0.0008(17) 0.0036(18) 0.003(2)
C85 0.058(2) 0.0425(18) 0.048(2) -0.0001(16) 0.0031(17) 0.0045(16)
C86 0.077(3) 0.071(3) 0.045(2) 0.003(2) 0.000(2) 0.012(2)
C87 0.068(3) 0.046(2) 0.052(2) 0.0071(17) 0.0029(19) 0.0068(18)
C88 0.093(3) 0.055(2) 0.045(2) 0.0044(18) -0.010(2) -0.012(2)
C89 0.062(2) 0.065(3) 0.052(2) 0.006(2) 0.0009(19) 0.005(2)
C90 0.066(3) 0.068(3) 0.044(2) 0.0003(19) 0.0059(18) 0.010(2)
C91 0.080(3) 0.058(2) 0.0367(19) 0.0040(17) 0.0032(19) 0.000(2)
C92 0.069(3) 0.063(3) 0.051(2) -0.011(2) -0.001(2) -0.015(2)
C93 0.076(3) 0.047(2) 0.052(2) 0.0040(17) 0.006(2) 0.0025(19)
C94 0.071(3) 0.045(2) 0.055(2) 0.0009(18) 0.008(2) 0.0041(18)
C95 0.084(3) 0.053(2) 0.067(3) 0.007(2) 0.003(2) 0.011(2)
C96 0.081(3) 0.048(2) 0.0410(19) 0.0045(17) 0.0022(19) 0.0067(19)
C97 0.086(3) 0.062(3) 0.043(2) 0.0100(19) -0.004(2) 0.000(2)
C98 0.082(3) 0.080(3) 0.045(2) 0.008(2) -0.006(2) -0.011(3)
C99 0.083(3) 0.070(3) 0.047(2) 0.008(2) -0.001(2) 0.020(2)
C100 0.076(3) 0.057(2) 0.052(2) 0.0041(19) 0.005(2) -0.002(2)
C101 0.077(3) 0.056(2) 0.058(2) 0.010(2) -0.005(2) 0.010(2)
C102 0.086(3) 0.062(3) 0.043(2) 0.0001(19) -0.004(2) -0.001(2)
C103 0.074(3) 0.077(3) 0.056(3) -0.009(2) -0.003(2) -0.020(3)
C104 0.088(3) 0.063(3) 0.050(2) 0.003(2) 0.006(2) 0.013(2)
C105 0.085(3) 0.069(3) 0.052(2) -0.005(2) 0.000(2) -0.006(3)
C106 0.076(3) 0.050(2) 0.061(2) 0.012(2) 0.003(2) 0.005(2)
C107 0.112(4) 0.065(3) 0.041(2) 0.007(2) 0.010(2) -0.014(3)
C108 0.104(4) 0.073(3) 0.048(2) 0.012(2) -0.006(3) -0.019(3)
C109 0.093(4) 0.051(2) 0.072(3) -0.006(2) 0.019(3) -0.010(2)
C110 0.109(4) 0.057(3) 0.056(3) 0.005(2) 0.008(3) -0.012(3)
C111 0.082(3) 0.076(3) 0.055(3) 0.014(2) -0.011(2) -0.023(3)
C112 0.082(3) 0.075(3) 0.046(2) 0.005(2) 0.002(2) -0.013(2)
C113 0.085(3) 0.052(2) 0.068(3) 0.005(2) 0.016(3) 0.013(2)
C114 0.095(4) 0.057(3) 0.056(3) 0.007(2) 0.012(2) -0.003(2)
C115 0.074(3) 0.062(3) 0.074(3) 0.016(2) 0.005(2) 0.007(2)
C116 0.079(3) 0.075(3) 0.063(3) -0.006(2) 0.013(2) 0.001(3)
C117 0.103(4) 0.078(4) 0.078(4) 0.006(3) -0.021(3) 0.016(3)
C118 0.081(4) 0.098(4) 0.072(3) 0.007(3) 0.019(3) -0.022(3)
C119 0.067(3) 0.079(3) 0.072(3) 0.005(3) -0.010(3) 0.004(3)
C120 0.100(4) 0.069(3) 0.048(2) -0.005(2) 0.002(2) -0.010(3)
C121 0.121(5) 0.077(4) 0.054(3) 0.008(3) 0.003(3) 0.016(3)
C122 0.083(3) 0.070(3) 0.073(3) 0.004(3) -0.010(3) -0.006(3)
C123 0.106(5) 0.136(6) 0.067(4) 0.007(4) -0.033(4) -0.014(5)
C124 0.087(4) 0.097(4) 0.072(3) -0.028(3) 0.016(3) -0.019(3)
C125 0.171(7) 0.056(3) 0.050(3) 0.000(2) -0.026(3) -0.015(3)
C126 0.060(2) 0.0332(16) 0.0410(18) 0.0027(14) -0.0025(16) -0.0018(15)
C127 0.057(2) 0.0353(16) 0.0422(18) -0.0037(14) 0.0016(16) 0.0047(15)
C128 0.055(2) 0.0293(15) 0.0424(18) -0.0017(13) -0.0044(15) 0.0021(14)
C1A 0.111(11) 0.21(2) 0.074(7) 0.015(8) -0.018(7) 0.016(13)
C2A 0.111(10) 0.125(9) 0.073(6) 0.020(6) -0.022(6) -0.016(8)
C7A 0.099(11) 0.28(3) 0.064(7) -0.006(11) -0.031(7) 0.000(17)
C8A 0.113(10) 0.155(18) 0.069(7) 0.012(8) -0.027(7) -0.006(10)
C9A 0.103(9) 0.099(12) 0.062(5) 0.015(6) -0.016(5) -0.020(8)
C6B 0.105(4) 0.071(3) 0.099(4) 0.014(3) -0.019(3) -0.006(3)
C1B 0.069(4) 0.057(4) 0.041(3) -0.002(3) -0.002(3) 0.003(3)
Cl1C 0.221(8) 0.151(6) 0.183(7) -0.043(5) -0.080(7) 0.017(5)
Cl2C 0.122(4) 0.130(5) 0.169(6) -0.045(5) -0.019(4) -0.005(4)
C1C 0.130(10) 0.096(9) 0.149(12) -0.011(8) -0.004(8) -0.005(7)
C2C 0.137(11) 0.100(9) 0.147(13) -0.014(9) -0.006(9) -0.008(8)
C3C 0.137(12) 0.100(11) 0.162(18) -0.003(11) 0.008(11) -0.008(9)
C4C 0.160(16) 0.131(12) 0.140(19) 0.026(12) 0.040(15) 0.003(11)
C5C 0.160(14) 0.149(13) 0.31(4) 0.082(17) 0.026(15) 0.045(11)
N01A 0.085(3) 0.076(3) 0.061(2) 0.003(2) -0.006(2) 0.002(2)
C8AA 0.061(3) 0.071(3) 0.166(8) 0.033(4) 0.000(4) 0.004(3)
C3CA 0.069(3) 0.050(2) 0.085(4) -0.002(2) 0.007(3) 0.000(2)
C1 0.116(12) 0.182(19) 0.056(6) -0.025(8) -0.029(6) 0.010(12)
C4B 0.083(6) 0.058(5) 0.072(5) -0.024(4) 0.001(4) -0.008(4)
C2 0.080(6) 0.117(10) 0.048(5) -0.013(6) -0.021(4) 0.008(6)
C7 0.094(11) 0.24(3) 0.062(7) -0.025(11) 0.003(7) -0.019(15)
C8 0.061(6) 0.148(16) 0.053(5) 0.002(7) 0.008(4) -0.010(7)
C9 0.065(6) 0.128(15) 0.055(5) 0.002(6) 0.004(4) -0.001(8)
C3B 0.070(5) 0.080(5) 0.047(4) 0.003(4) -0.003(3) 0.001(4)
C5B 0.074(5) 0.069(5) 0.067(5) -0.003(4) -0.009(4) 0.005(4)
Cl1B 0.0695(13) 0.0729(14) 0.0664(14) -0.0072(10) -0.0007(10) 0.0165(10)
Cl2B 0.0614(12) 0.0723(17) 0.0837(17) -0.0236(12) -0.0097(11) 0.0120(11)
C2B 0.066(4) 0.047(4) 0.051(4) -0.003(3) 0.003(3) 0.003(3)

loop_
_atom_type_symbol
_atom_type_description
_atom_type_scat_dispersion_real
_atom_type_scat_dispersion_imag
_atom_type_scat_source
C C 0.0181 0.0091 'International Tables Vol C Tables 4.2.6.8 and 6.1.1.4'
H H 0.0000 0.0000 'International Tables Vol C Tables 4.2.6.8 and 6.1.1.4'
Cl Cl 0.3639 0.7018 'International Tables Vol C Tables 4.2.6.8 and 6.1.1.4'
N N 0.0311 0.0180 'International Tables Vol C Tables 4.2.6.8 and 6.1.1.4'
O O 0.0492 0.0322 'International Tables Vol C Tables 4.2.6.8 and 6.1.1.4'

loop_
_exptl_crystal_face_index_h
_exptl_crystal_face_index_k
_exptl_crystal_face_index_l
_exptl_crystal_face_perp_dist
3 -1 -10 0.0800
0 -12 0 0.0619
-3 -4 9 0.1166
-3 2 10 0.1038
-1 11 5 0.0827
0 12 2 0.0944
30 -1 2 0.0551
30 2 -1 0.0537
-30 -2 1 0.0480
-13 6 -7 0.1065
10 7 -8 0.1216
27 -5 0 0.0555
25 0 -6 0.0712
-28 4 1 0.0713
-16 9 4 0.0812
2 7 -8 0.1207
-4 10 4 0.0784
0 11 -5 0.1195
11 11 1 0.0920
11 10 4 0.0780
8 3 9 0.1046
-5 0 -10 0.0812
-10 -11 0 0.0643
30 0 1 0.0441
-14 -6 7 0.1026
16 -6 7 0.1082
-29 1 -2 0.0567
-26 -6 2 0.0584
-11 -1 -9 0.0728
-16 -10 -1 0.0592
-29 -1 2 0.0541
-28 -4 -1 0.0385
-11 6 8 0.0948

loop_
_geom_angle_atom_site_label_1
_geom_angle_atom_site_label_2
_geom_angle_atom_site_label_3
_geom_angle
C88 O1 H1 109.5
C93 O2 H2 109.5
C89 O3 H3 109.5
C99 O4 H4 109.5
C53 O5 C70 117.6(3)
C38 O6 C70 115.4(3)
C56 O7 C63 115.7(3)
C34 O8 C63 117.7(3)
C45 O9 C32 117.9(3)
C28 O10 C32 115.6(3)
C26 O11 C85 116.6(3)
C37 O12 C85 116.7(3)
H3AA C3 H3AB 105.8
H3BC C3 H3BD 107.7
C4 C3 H3AA 104.9
C4 C3 H3AB 104.9
C4 C3 H3BC 108.8
C4 C3 H3BD 108.8
C2A C3 H3BC 108.8
C2A C3 H3BD 108.8
C2A C3 C4 114.0(7)
C2 C3 H3AA 104.9
C2 C3 H3AB 104.9
C2 C3 C4 129.4(8)
C3 C4 H4A 108.8
C3 C4 H4B 108.8
C3 C4 C5 114.0(5)
H4A C4 H4B 107.7
C5 C4 H4A 108.8
C5 C4 H4B 108.8
C4 C5 H5A 108.8
C4 C5 H5B 108.8
C4 C5 C6 113.7(4)
H5A C5 H5B 107.7
C6 C5 H5A 108.8
C6 C5 H5B 108.8
C5 C6 H6A 109.0
C5 C6 H6B 109.0
C5 C6 C126 113.1(4)
H6A C6 H6B 107.8
C126 C6 H6A 109.0
C126 C6 H6B 109.0
H10A C10 H10B 108.0
H10C C10 H10D 107.3
C11 C10 H10A 109.4
C11 C10 H10B 109.4
C11 C10 H10C 108.0
C11 C10 H10D 108.0
C11 C10 C9 111.2(7)
C9A C10 H10C 108.0
C9A C10 H10D 108.0
C9A C10 C11 117.1(8)
C9 C10 H10A 109.4
C9 C10 H10B 109.4
C10 C11 H11A 108.6
C10 C11 H11B 108.6
C10 C11 C12 114.8(4)
H11A C11 H11B 107.6
C12 C11 H11A 108.6
C12 C11 H11B 108.6
C11 C12 H12A 109.2
C11 C12 H12B 109.2
C11 C12 C60 111.8(4)
H12A C12 H12B 107.9
C60 C12 H12A 109.2
C60 C12 H12B 109.2
H13A C13 H13B 109.5
H13A C13 H13C 109.5
H13B C13 H13C 109.5
C14 C13 H13A 109.5
C14 C13 H13B 109.5
C14 C13 H13C 109.5
C13 C14 H14A 109.9
C13 C14 H14B 109.9
H14A C14 H14B 108.3
C15 C14 C13 109.1(7)
C15 C14 H14A 109.9
C15 C14 H14B 109.9
C14 C15 H15A 108.6
C14 C15 H15B 108.6
C14 C15 C16 114.7(6)
H15A C15 H15B 107.6
C16 C15 H15A 108.6
C16 C15 H15B 108.6
C15 C16 H16A 109.7
C15 C16 H16B 109.7
H16A C16 H16B 108.2
C17 C16 C15 109.7(5)
C17 C16 H16A 109.7
C17 C16 H16B 109.7
C16 C17 H17A 108.7
C16 C17 H17B 108.7
C16 C17 C18 114.4(4)
H17A C17 H17B 107.6
C18 C17 H17A 108.7
C18 C17 H17B 108.7
C17 C18 H18A 109.5
C17 C18 H18B 109.5
H18A C18 H18B 108.1
C35 C18 C17 110.6(4)
C35 C18 H18A 109.5
C35 C18 H18B 109.5
H19A C19 H19B 109.5
H19A C19 H19C 109.5
H19B C19 H19C 109.5
C20 C19 H19A 109.5
C20 C19 H19B 109.5
C20 C19 H19C 109.5
C19 C20 H20A 109.0
C19 C20 H20B 109.0
H20A C20 H20B 107.8
C21 C20 C19 112.8(7)
C21 C20 H20A 109.0
C21 C20 H20B 109.0
C20 C21 H21A 108.6
C20 C21 H21B 108.6
C20 C21 C22 114.8(5)
H21A C21 H21B 107.5
C22 C21 H21A 108.6
C22 C21 H21B 108.6
C21 C22 H22A 108.9
C21 C22 H22B 108.9
H22A C22 H22B 107.8
C23 C22 C21 113.2(4)
C23 C22 H22A 108.9
C23 C22 H22B 108.9
C22 C23 H23A 108.8
C22 C23 H23B 108.8
C22 C23 C24 113.9(4)
H23A C23 H23B 107.7
C24 C23 H23A 108.8
C24 C23 H23B 108.8
C23 C24 H24A 109.3
C23 C24 H24B 109.3
H24A C24 H24B 108.0
C127 C24 C23 111.5(4)
C127 C24 H24A 109.3
C127 C24 H24B 109.3
C29 C25 H25 118.4
C33 C25 H25 118.4
C33 C25 C29 123.2(4)
O11 C26 C27 117.4(4)
C29 C26 O11 121.3(3)
C29 C26 C27 121.2(3)
C26 C27 C30 120.7(4)
C28 C27 C26 118.6(3)
C28 C27 C30 120.7(3)
O10 C28 C27 117.4(3)
O10 C28 C33 120.8(3)
C27 C28 C33 121.7(3)
C25 C29 C60 121.6(4)
C26 C29 C25 118.1(3)
C26 C29 C60 120.1(3)
C31 C30 C27 178.7(4)
C30 C31 C36 177.3(4)
O9 C32 H32A 109.1
O9 C32 H32B 109.1
O10 C32 O9 112.3(3)
O10 C32 H32A 109.1
O10 C32 H32B 109.1
H32A C32 H32B 107.9
C25 C33 C28 117.1(3)
C25 C33 C126 122.5(4)
C28 C33 C126 120.3(3)
O8 C34 C40 121.0(4)
O8 C34 C42 117.4(3)
C40 C34 C42 121.5(3)
C18 C35 H35 107.1
C18 C35 C46 112.9(3)
C18 C35 C49 114.8(3)
C46 C35 H35 107.1
C46 C35 C49 107.5(3)
C49 C35 H35 107.1
C31 C36 C58 117.4(4)
C44 C36 C31 120.0(4)
C44 C36 C58 122.6(4)
C43 C37 O12 120.4(3)
C43 C37 C66 122.1(4)
C66 C37 O12 117.4(3)
O6 C38 C46 120.9(3)
O6 C38 C64 117.2(4)
C46 C38 C64 121.9(3)
C48 C39 C66 177.3(4)
C34 C40 C127 120.0(3)
C34 C40 C128 117.8(4)
C128 C40 C127 122.1(4)
C62 C41 C71 118.8(4)
C62 C41 C75 122.9(4)
C71 C41 C75 118.3(4)
C34 C42 C76 121.0(3)
C45 C42 C34 118.5(4)
C45 C42 C76 120.5(4)
C37 C43 C47 117.8(4)
C37 C43 C60 118.2(4)
C47 C43 C60 124.0(4)
C36 C44 C59 176.4(4)
O9 C45 C42 116.9(3)
O9 C45 C51 121.7(3)
C51 C45 C42 121.3(4)
C38 C46 C35 120.1(3)
C38 C46 C55 117.4(4)
C55 C46 C35 122.4(4)
C43 C47 H47 118.9
C43 C47 C49 122.2(4)
C49 C47 H47 118.9
C39 C48 C74 176.9(5)
C47 C49 C35 123.0(4)
C53 C49 C35 118.7(3)
C53 C49 C47 118.2(4)
C72 C50 C59 177.9(5)
C45 C51 C126 119.3(4)
C128 C51 C45 118.0(3)
C128 C51 C126 122.6(3)
C55 C52 C127 121.4(3)
C56 C52 C55 117.9(3)
C56 C52 C127 120.6(3)
O5 C53 C66 117.1(3)
C49 C53 O5 121.1(4)
C49 C53 C66 121.7(3)
C73 C54 C78 175.3(5)
C46 C55 C52 122.9(4)
C46 C55 H55 118.5
C52 C55 H55 118.5
O7 C56 C64 117.7(4)
C52 C56 O7 120.8(3)
C52 C56 C64 121.5(3)
C69 C57 C68 177.9(5)
C84 C58 C36 107.4(3)
C90 C58 C36 110.7(4)
C90 C58 C84 109.4(4)
C90 C58 C96 111.0(4)
C96 C58 C36 108.4(3)
C96 C58 C84 109.8(4)
C44 C59 C50 120.2(4)
C44 C59 C80 122.5(4)
C50 C59 C80 117.3(4)
C12 C60 H60 106.8
C29 C60 C12 113.6(3)
C29 C60 H60 106.8
C43 C60 C12 115.0(3)
C43 C60 C29 107.5(3)
C43 C60 H60 106.8
C76 C61 C69 176.2(4)
C65 C62 C41 178.8(5)
O7 C63 H63A 109.0
O7 C63 H63B 109.0
O8 C63 O7 112.7(3)
O8 C63 H63A 109.0
O8 C63 H63B 109.0
H63A C63 H63B 107.8
C38 C64 C83 120.6(4)
C56 C64 C38 118.4(3)
C56 C64 C83 121.0(4)
C62 C65 C82 117.1(4)
C62 C65 C91 123.3(4)
C82 C65 C91 119.6(4)
C37 C66 C39 120.1(4)
C53 C66 C37 118.1(4)
C53 C66 C39 121.8(4)
C95 C67 C68 109.2(4)
C105 C67 C68 109.2(4)
C105 C67 C95 109.5(4)
C105 C67 C115 110.7(4)
C115 C67 C68 109.0(4)
C115 C67 C95 109.2(4)
C57 C68 C67 122.8(4)
C57 C68 C77 119.7(4)
C77 C68 C67 117.4(4)
C57 C69 C61 118.9(4)
C57 C69 C92 123.6(4)
C61 C69 C92 117.5(4)
O5 C70 O6 112.9(4)
O5 C70 H70A 109.0
O5 C70 H70B 109.0
O6 C70 H70A 109.0
O6 C70 H70B 109.0
H70A C70 H70B 107.8
C83 C71 C41 178.5(5)
C50 C72 C88 177.0(5)
C54 C73 C93 179.8(6)
C48 C74 C87 116.1(4)
C79 C74 C48 119.6(4)
C79 C74 C87 124.3(4)
C41 C75 C102 108.1(4)
C41 C75 C108 109.3(4)
C98 C75 C41 111.0(4)
C98 C75 C102 109.2(4)
C98 C75 C108 110.4(4)
C108 C75 C102 108.7(5)
C61 C76 C42 178.9(4)
C86 C77 C68 178.3(6)
C54 C78 C94 116.9(4)
C79 C78 C54 121.2(4)
C79 C78 C94 121.8(4)
C74 C79 C78 174.4(5)
C107 C80 C59 111.1(4)
C107 C80 C110 109.0(5)
C107 C80 C118 109.5(5)
C110 C80 C59 109.1(4)
C110 C80 C118 109.8(5)
C118 C80 C59 108.2(4)
C82 C81 C89 179.5(6)
C81 C82 C65 178.3(5)
C71 C83 C64 175.7(4)
C58 C84 H84A 109.5
C58 C84 H84B 109.5
C58 C84 H84C 109.5
H84A C84 H84B 109.5
H84A C84 H84C 109.5
H84B C84 H84C 109.5
O11 C85 O12 112.5(3)
O11 C85 H85A 109.1
O11 C85 H85B 109.1
O12 C85 H85A 109.1
O12 C85 H85B 109.1
H85A C85 H85B 107.8
C77 C86 C99 177.6(6)
C101 C87 C74 110.5(4)
C101 C87 C104 109.8(4)
C101 C87 C106 110.6(4)
C104 C87 C74 108.5(4)
C104 C87 C106 109.2(4)
C106 C87 C74 108.3(4)
O1 C88 C72 110.9(4)
O1 C88 C123 109.2(5)
O1 C88 C125 105.0(5)
C72 C88 C123 108.8(5)
C72 C88 C125 109.8(4)
C125 C88 C123 113.1(6)
O3 C89 C81 110.0(4)
O3 C89 C116 106.4(4)
O3 C89 C119 109.6(4)
C81 C89 C116 109.8(4)
C81 C89 C119 109.6(4)
C119 C89 C116 111.4(5)
C58 C90 H90A 109.5
C58 C90 H90B 109.5
C58 C90 H90C 109.5
H90A C90 H90B 109.5
H90A C90 H90C 109.5
H90B C90 H90C 109.5
C65 C91 C120 108.1(4)
C97 C91 C65 109.3(4)
C97 C91 C112 110.8(4)
C97 C91 C120 109.5(4)
C112 C91 C65 110.2(4)
C112 C91 C120 108.9(5)
C69 C92 C124 109.3(4)
C103 C92 C69 110.4(4)
C103 C92 C124 109.3(5)
C111 C92 C69 110.2(4)
C111 C92 C103 109.7(4)
C111 C92 C124 107.8(5)
O2 C93 C73 111.2(4)
O2 C93 C114 106.0(4)
O2 C93 C122 109.5(4)
C73 C93 C114 108.3(4)
C73 C93 C122 110.0(4)
C122 C93 C114 111.8(5)
C100 C94 C78 108.4(4)
C100 C94 C109 108.8(4)
C100 C94 C113 111.2(4)
C109 C94 C78 110.9(4)
C113 C94 C78 108.4(4)
C113 C94 C109 109.1(4)
C67 C95 H95A 109.5
C67 C95 H95B 109.5
C67 C95 H95C 109.5
H95A C95 H95B 109.5
H95A C95 H95C 109.5
H95B C95 H95C 109.5
C58 C96 H96A 109.5
C58 C96 H96B 109.5
C58 C96 H96C 109.5
H96A C96 H96B 109.5
H96A C96 H96C 109.5
H96B C96 H96C 109.5
C91 C97 H97A 109.5
C91 C97 H97B 109.5
C91 C97 H97C 109.5
H97A C97 H97B 109.5
H97A C97 H97C 109.5
H97B C97 H97C 109.5
C75 C98 H98A 109.5
C75 C98 H98B 109.5
C75 C98 H98C 109.5
H98A C98 H98B 109.5
H98A C98 H98C 109.5
H98B C98 H98C 109.5
O4 C99 C86 110.5(4)
O4 C99 C117 111.5(5)
O4 C99 C121 103.9(5)
C86 C99 C121 109.3(5)
C117 C99 C86 108.9(5)
C117 C99 C121 112.7(5)
C94 C100 H10E 109.5
C94 C100 H10F 109.5
C94 C100 H10G 109.5
H10E C100 H10F 109.5
H10E C100 H10G 109.5
H10F C100 H10G 109.5
C87 C101 H10H 109.5
C87 C101 H10I 109.5
C87 C101 H10J 109.5
H10H C101 H10I 109.5
H10H C101 H10J 109.5
H10I C101 H10J 109.5
C75 C102 H10K 109.5
C75 C102 H10L 109.5
C75 C102 H10M 109.5
H10K C102 H10L 109.5
H10K C102 H10M 109.5
H10L C102 H10M 109.5
C92 C103 H10N 109.5
C92 C103 H10O 109.5
C92 C103 H10P 109.5
H10N C103 H10O 109.5
H10N C103 H10P 109.5
H10O C103 H10P 109.5
C87 C104 H10Q 109.5
C87 C104 H10R 109.5
C87 C104 H10S 109.5
H10Q C104 H10R 109.5
H10Q C104 H10S 109.5
H10R C104 H10S 109.5
C67 C105 H10T 109.5
C67 C105 H10U 109.5
C67 C105 H10V 109.5
H10T C105 H10U 109.5
H10T C105 H10V 109.5
H10U C105 H10V 109.5
C87 C106 H10W 109.5
C87 C106 H10X 109.5
C87 C106 H10Y 109.5
H10W C106 H10X 109.5
H10W C106 H10Y 109.5
H10X C106 H10Y 109.5
C80 C107 H10Z 109.5
C80 C107 H 109.5
C80 C107 HA 109.5
H10Z C107 H 109.5
H10Z C107 HA 109.5
H C107 HA 109.5
C75 C108 H10 109.5
C75 C108 HB 109.5
C75 C108 HC 109.5
H10 C108 HB 109.5
H10 C108 HC 109.5
HB C108 HC 109.5
C94 C109 H0AA 109.5
C94 C109 HD 109.5
C94 C109 HE 109.5
H0AA C109 HD 109.5
H0AA C109 HE 109.5
HD C109 HE 109.5
C80 C110 H11C 109.5
C80 C110 H11D 109.5
C80 C110 H11E 109.5
H11C C110 H11D 109.5
H11C C110 H11E 109.5
H11D C110 H11E 109.5
C92 C111 H11F 109.5
C92 C111 H11G 109.5
C92 C111 H11H 109.5
H11F C111 H11G 109.5
H11F C111 H11H 109.5
H11G C111 H11H 109.5
C91 C112 H11I 109.5
C91 C112 H11J 109.5
C91 C112 H11K 109.5
H11I C112 H11J 109.5
H11I C112 H11K 109.5
H11J C112 H11K 109.5
C94 C113 H11L 109.5
C94 C113 H11M 109.5
C94 C113 H11N 109.5
H11L C113 H11M 109.5
H11L C113 H11N 109.5
H11M C113 H11N 109.5
C93 C114 H11O 109.5
C93 C114 H11P 109.5
C93 C114 H11Q 109.5
H11O C114 H11P 109.5
H11O C114 H11Q 109.5
H11P C114 H11Q 109.5
C67 C115 H11R 109.5
C67 C115 H11S 109.5
C67 C115 H11T 109.5
H11R C115 H11S 109.5
H11R C115 H11T 109.5
H11S C115 H11T 109.5
C89 C116 H11U 109.5
C89 C116 H11V 109.5
C89 C116 H11W 109.5
H11U C116 H11V 109.5
H11U C116 H11W 109.5
H11V C116 H11W 109.5
C99 C117 H11X 109.5
C99 C117 H11Y 109.5
C99 C117 HF 109.5
H11X C117 H11Y 109.5
H11X C117 HF 109.5
H11Y C117 HF 109.5
C80 C118 H11Z 109.5
C80 C118 HG 109.5
C80 C118 HH 109.5
H11Z C118 HG 109.5
H11Z C118 HH 109.5
HG C118 HH 109.5
C89 C119 H11 109.5
C89 C119 HI 109.5
C89 C119 HJ 109.5
H11 C119 HI 109.5
H11 C119 HJ 109.5
HI C119 HJ 109.5
C91 C120 H12C 109.5
C91 C120 H12D 109.5
C91 C120 H12E 109.5
H12C C120 H12D 109.5
H12C C120 H12E 109.5
H12D C120 H12E 109.5
C99 C121 H12F 109.5
C99 C121 H12G 109.5
C99 C121 H12H 109.5
H12F C121 H12G 109.5
H12F C121 H12H 109.5
H12G C121 H12H 109.5
C93 C122 H12I 109.5
C93 C122 H12J 109.5
C93 C122 H12K 109.5
H12I C122 H12J 109.5
H12I C122 H12K 109.5
H12J C122 H12K 109.5
C88 C123 H12L 109.5
C88 C123 H12M 109.5
C88 C123 H12N 109.5
H12L C123 H12M 109.5
H12L C123 H12N 109.5
H12M C123 H12N 109.5
C92 C124 H12O 109.5
C92 C124 H12P 109.5
C92 C124 H12Q 109.5
H12O C124 H12P 109.5
H12O C124 H12Q 109.5
H12P C124 H12Q 109.5
C88 C125 H12R 109.5
C88 C125 H12S 109.5
C88 C125 H12T 109.5
H12R C125 H12S 109.5
H12R C125 H12T 109.5
H12S C125 H12T 109.5
C6 C126 H126 107.5
C33 C126 C6 113.6(3)
C33 C126 C51 107.3(3)
C33 C126 H126 107.5
C51 C126 C6 113.0(3)
C51 C126 H126 107.5
C24 C127 C40 115.6(3)
C24 C127 C52 113.3(3)
C24 C127 H127 106.8
C40 C127 C52 107.0(3)
C40 C127 H127 106.8
C52 C127 H127 106.8
C40 C128 H128 118.6
C51 C128 C40 122.8(4)
C51 C128 H128 118.6
H1AA C1A H1AB 109.5
H1AA C1A H1AC 109.5
H1AB C1A H1AC 109.5
C2A C1A H1AA 109.5
C2A C1A H1AB 109.5
C2A C1A H1AC 109.5
C3 C2A C1A 113.9(13)
C3 C2A H2AA 108.8
C3 C2A H2AB 108.8
C1A C2A H2AA 108.8
C1A C2A H2AB 108.8
H2AA C2A H2AB 107.7
H7AA C7A H7AB 109.5
H7AA C7A H7AC 109.5
H7AB C7A H7AC 109.5
C8A C7A H7AA 109.5
C8A C7A H7AB 109.5
C8A C7A H7AC 109.5
C7A C8A H8AA 109.1
C7A C8A H8AB 109.1
H8AA C8A H8AB 107.8
C9A C8A C7A 112.5(15)
C9A C8A H8AA 109.1
C9A C8A H8AB 109.1
C10 C9A C8A 115.2(14)
C10 C9A H9AA 108.5
C10 C9A H9AB 108.5
C8A C9A H9AA 108.5
C8A C9A H9AB 108.5
H9AA C9A H9AB 107.5
H6BA C6B H6BB 107.9
H6BC C6B H6BD 107.4
C1B C6B H6BA 109.3
C1B C6B H6BB 109.3
C1B C6B C5B 111.8(6)
C1C C6B H6BC 108.4
C1C C6B H6BD 108.4
C5C C6B H6BC 108.4
C5C C6B H6BD 108.4
C5C C6B C1C 115.6(19)
C5B C6B H6BA 109.3
C5B C6B H6BB 109.3
C6B C1B H1BA 107.9
C6B C1B Cl1B 111.2(6)
C6B C1B C2B 115.1(7)
Cl1B C1B H1BA 107.9
C2B C1B H1BA 107.9
C2B C1B Cl1B 106.5(6)
C6B C1C Cl1C 100.8(12)
C6B C1C H1CA 110.0
Cl1C C1C H1CA 110.0
C2C C1C C6B 119.0(18)
C2C C1C Cl1C 106.2(15)
C2C C1C H1CA 110.0
Cl2C C2C H2C 112.0
C1C C2C Cl2C 99.4(14)
C1C C2C H2C 112.0
C3C C2C Cl2C 110.0(19)
C3C C2C C1C 111(2)
C3C C2C H2C 112.0
C2C C3C H3CA 104.5
C2C C3C H3CB 104.5
C2C C3C C4C 131(2)
H3CA C3C H3CB 105.6
C4C C3C H3CA 104.5
C4C C3C H3CB 104.5
C3C C4C H4CA 112.0
C3C C4C H4CB 112.0
C3C C4C C5C 99(2)
H4CA C4C H4CB 109.7
C5C C4C H4CA 112.0
C5C C4C H4CB 112.0
C6B C5C C4C 115(2)
C6B C5C H5CA 108.5
C6B C5C H5CB 108.5
C4C C5C H5CA 108.5
C4C C5C H5CB 108.5
H5CA C5C H5CB 107.5
H8AC C8AA H8AD 109.5
H8AC C8AA H8AE 109.5
H8AD C8AA H8AE 109.5
C3CA C8AA H8AC 109.5
C3CA C8AA H8AD 109.5
C3CA C8AA H8AE 109.5
N01A C3CA C8AA 177.5(7)
H1A C1 H1B 109.5
H1A C1 H1C 109.5
H1B C1 H1C 109.5
C2 C1 H1A 109.5
C2 C1 H1B 109.5
C2 C1 H1C 109.5
H4BA C4B H4BB 107.6
C3B C4B H4BA 108.7
C3B C4B H4BB 108.7
C3B C4B C5B 114.2(8)
C5B C4B H4BA 108.7
C5B C4B H4BB 108.7
C3 C2 C1 123.1(12)
C3 C2 H2A 106.5
C3 C2 H2B 106.5
C1 C2 H2A 106.5
C1 C2 H2B 106.5
H2A C2 H2B 106.5
H7A C7 H7B 109.5
H7A C7 H7C 109.5
H7B C7 H7C 109.5
C8 C7 H7A 109.5
C8 C7 H7B 109.5
C8 C7 H7C 109.5
C7 C8 H8A 109.1
C7 C8 H8B 109.1
H8A C8 H8B 107.8
C9 C8 C7 112.7(13)
C9 C8 H8A 109.1
C9 C8 H8B 109.1
C10 C9 H9A 109.0
C10 C9 H9B 109.0
C8 C9 C10 113.0(11)
C8 C9 H9A 109.0
C8 C9 H9B 109.0
H9A C9 H9B 107.8
C4B C3B H3BA 109.0
C4B C3B H3BB 109.0
C4B C3B C2B 113.1(8)
H3BA C3B H3BB 107.8
C2B C3B H3BA 109.0
C2B C3B H3BB 109.0
C6B C5B H5BA 109.5
C6B C5B H5BB 109.5
C4B C5B C6B 110.9(8)
C4B C5B H5BA 109.5
C4B C5B H5BB 109.5
H5BA C5B H5BB 108.0
C1B C2B C3B 113.0(7)
C1B C2B Cl2B 107.8(6)
C1B C2B H2BA 109.1
C3B C2B Cl2B 108.7(6)
C3B C2B H2BA 109.1
Cl2B C2B H2BA 109.1

loop_
_geom_bond_atom_site_label_1
_geom_bond_atom_site_label_2
_geom_bond_distance
O1 H1 0.8200
O1 C88 1.417(6)
O2 H2 0.8200
O2 C93 1.420(6)
O3 H3 0.8200
O3 C89 1.427(6)
O4 H4 0.8200
O4 C99 1.444(7)
O5 C53 1.390(5)
O5 C70 1.405(5)
O6 C38 1.387(5)
O6 C70 1.413(5)
O7 C56 1.394(5)
O7 C63 1.419(5)
O8 C34 1.385(5)
O8 C63 1.415(5)
O9 C32 1.413(5)
O9 C45 1.384(5)
O10 C28 1.386(4)
O10 C32 1.410(5)
O11 C26 1.386(5)
O11 C85 1.407(5)
O12 C37 1.400(5)
O12 C85 1.419(5)
C3 H3AA 0.9700
C3 H3AB 0.9700
C3 H3BC 0.9700
C3 H3BD 0.9700
C3 C4 1.493(7)
C3 C2A 1.464(12)
C3 C2 1.401(10)
C4 H4A 0.9700
C4 H4B 0.9700
C4 C5 1.526(7)
C5 H5A 0.9700
C5 H5B 0.9700
C5 C6 1.527(6)
C6 H6A 0.9700
C6 H6B 0.9700
C6 C126 1.537(6)
C10 H10A 0.9700
C10 H10B 0.9700
C10 H10C 0.9700
C10 H10D 0.9700
C10 C11 1.506(7)
C10 C9A 1.496(13)
C10 C9 1.568(13)
C11 H11A 0.9700
C11 H11B 0.9700
C11 C12 1.524(6)
C12 H12A 0.9700
C12 H12B 0.9700
C12 C60 1.539(6)
C13 H13A 0.9600
C13 H13B 0.9600
C13 H13C 0.9600
C13 C14 1.511(11)
C14 H14A 0.9700
C14 H14B 0.9700
C14 C15 1.462(10)
C15 H15A 0.9700
C15 H15B 0.9700
C15 C16 1.567(9)
C16 H16A 0.9700
C16 H16B 0.9700
C16 C17 1.505(8)
C17 H17A 0.9700
C17 H17B 0.9700
C17 C18 1.545(6)
C18 H18A 0.9700
C18 H18B 0.9700
C18 C35 1.526(6)
C19 H19A 0.9600
C19 H19B 0.9600
C19 H19C 0.9600
C19 C20 1.536(11)
C20 H20A 0.9700
C20 H20B 0.9700
C20 C21 1.486(9)
C21 H21A 0.9700
C21 H21B 0.9700
C21 C22 1.528(7)
C22 H22A 0.9700
C22 H22B 0.9700
C22 C23 1.515(7)
C23 H23A 0.9700
C23 H23B 0.9700
C23 C24 1.530(6)
C24 H24A 0.9700
C24 H24B 0.9700
C24 C127 1.514(6)
C25 H25 0.9300
C25 C29 1.393(5)
C25 C33 1.386(5)
C26 C27 1.406(5)
C26 C29 1.386(6)
C27 C28 1.393(6)
C27 C30 1.441(6)
C28 C33 1.406(6)
C29 C60 1.525(5)
C30 C31 1.200(6)
C31 C36 1.437(6)
C32 H32A 0.9700
C32 H32B 0.9700
C33 C126 1.525(5)
C34 C40 1.393(6)
C34 C42 1.407(6)
C35 H35 0.9800
C35 C46 1.526(5)
C35 C49 1.531(6)
C36 C44 1.306(6)
C36 C58 1.548(6)
C37 C43 1.387(6)
C37 C66 1.397(6)
C38 C46 1.389(6)
C38 C64 1.407(6)
C39 C48 1.199(6)
C39 C66 1.422(6)
C40 C127 1.523(6)
C40 C128 1.396(5)
C41 C62 1.318(7)
C41 C71 1.434(6)
C41 C75 1.525(7)
C42 C45 1.401(5)
C42 C76 1.433(6)
C43 C47 1.392(6)
C43 C60 1.522(5)
C44 C59 1.313(6)
C45 C51 1.398(6)
C46 C55 1.389(5)
C47 H47 0.9300
C47 C49 1.396(5)
C48 C74 1.434(6)
C49 C53 1.386(6)
C50 C59 1.440(6)
C50 C72 1.209(6)
C51 C126 1.525(5)
C51 C128 1.390(6)
C52 C55 1.400(5)
C52 C56 1.385(6)
C52 C127 1.527(5)
C53 C66 1.396(6)
C54 C73 1.203(7)
C54 C78 1.448(7)
C55 H55 0.9300
C56 C64 1.397(5)
C57 C68 1.318(6)
C57 C69 1.311(6)
C58 C84 1.540(6)
C58 C90 1.522(7)
C58 C96 1.527(6)
C59 C80 1.541(6)
C60 H60 0.9800
C61 C69 1.437(6)
C61 C76 1.200(6)
C62 C65 1.309(7)
C63 H63A 0.9700
C63 H63B 0.9700
C64 C83 1.428(6)
C65 C82 1.439(7)
C65 C91 1.533(6)
C67 C68 1.541(7)
C67 C95 1.539(7)
C67 C105 1.514(7)
C67 C115 1.524(7)
C68 C77 1.447(6)
C69 C92 1.536(7)
C70 H70A 0.9700
C70 H70B 0.9700
C71 C83 1.195(6)
C72 C88 1.476(6)
C73 C93 1.482(7)
C74 C79 1.311(7)
C74 C87 1.541(6)
C75 C98 1.518(7)
C75 C102 1.538(7)
C75 C108 1.527(7)
C77 C86 1.209(7)
C78 C79 1.312(7)
C78 C94 1.538(6)
C80 C107 1.519(7)
C80 C110 1.523(8)
C80 C118 1.532(8)
C81 C82 1.198(7)
C81 C89 1.468(7)
C84 H84A 0.9600
C84 H84B 0.9600
C84 H84C 0.9600
C85 H85A 0.9700
C85 H85B 0.9700
C86 C99 1.494(7)
C87 C101 1.524(7)
C87 C104 1.524(7)
C87 C106 1.528(7)
C88 C123 1.512(10)
C88 C125 1.505(8)
C89 C116 1.521(8)
C89 C119 1.498(7)
C90 H90A 0.9600
C90 H90B 0.9600
C90 H90C 0.9600
C91 C97 1.527(7)
C91 C112 1.531(8)
C91 C120 1.536(7)
C92 C103 1.529(7)
C92 C111 1.503(8)
C92 C124 1.537(8)
C93 C114 1.522(7)
C93 C122 1.504(8)
C94 C100 1.528(6)
C94 C109 1.535(7)
C94 C113 1.534(7)
C95 H95A 0.9600
C95 H95B 0.9600
C95 H95C 0.9600
C96 H96A 0.9600
C96 H96B 0.9600
C96 H96C 0.9600
C97 H97A 0.9600
C97 H97B 0.9600
C97 H97C 0.9600
C98 H98A 0.9600
C98 H98B 0.9600
C98 H98C 0.9600
C99 C117 1.477(10)
C99 C121 1.514(8)
C100 H10E 0.9600
C100 H10F 0.9600
C100 H10G 0.9600
C101 H10H 0.9600
C101 H10I 0.9600
C101 H10J 0.9600
C102 H10K 0.9600
C102 H10L 0.9600
C102 H10M 0.9600
C103 H10N 0.9600
C103 H10O 0.9600
C103 H10P 0.9600
C104 H10Q 0.9600
C104 H10R 0.9600
C104 H10S 0.9600
C105 H10T 0.9600
C105 H10U 0.9600
C105 H10V 0.9600
C106 H10W 0.9600
C106 H10X 0.9600
C106 H10Y 0.9600
C107 H10Z 0.9600
C107 H 0.9600
C107 HA 0.9600
C108 H10 0.9600
C108 HB 0.9600
C108 HC 0.9600
C109 H0AA 0.9600
C109 HD 0.9600
C109 HE 0.9600
C110 H11C 0.9600
C110 H11D 0.9600
C110 H11E 0.9600
C111 H11F 0.9600
C111 H11G 0.9600
C111 H11H 0.9600
C112 H11I 0.9600
C112 H11J 0.9600
C112 H11K 0.9600
C113 H11L 0.9600
C113 H11M 0.9600
C113 H11N 0.9600
C114 H11O 0.9600
C114 H11P 0.9600
C114 H11Q 0.9600
C115 H11R 0.9600
C115 H11S 0.9600
C115 H11T 0.9600
C116 H11U 0.9600
C116 H11V 0.9600
C116 H11W 0.9600
C117 H11X 0.9600
C117 H11Y 0.9600
C117 HF 0.9600
C118 H11Z 0.9600
C118 HG 0.9600
C118 HH 0.9600
C119 H11 0.9600
C119 HI 0.9600
C119 HJ 0.9600
C120 H12C 0.9600
C120 H12D 0.9600
C120 H12E 0.9600
C121 H12F 0.9600
C121 H12G 0.9600
C121 H12H 0.9600
C122 H12I 0.9600
C122 H12J 0.9600
C122 H12K 0.9600
C123 H12L 0.9600
C123 H12M 0.9600
C123 H12N 0.9600
C124 H12O 0.9600
C124 H12P 0.9600
C124 H12Q 0.9600
C125 H12R 0.9600
C125 H12S 0.9600
C125 H12T 0.9600
C126 H126 0.9800
C127 H127 0.9800
C128 H128 0.9300
C1A H1AA 0.9600
C1A H1AB 0.9600
C1A H1AC 0.9600
C1A C2A 1.484(14)
C2A H2AA 0.9700
C2A H2AB 0.9700
C7A H7AA 0.9600
C7A H7AB 0.9600
C7A H7AC 0.9600
C7A C8A 1.536(17)
C8A H8AA 0.9700
C8A H8AB 0.9700
C8A C9A 1.500(16)
C9A H9AA 0.9700
C9A H9AB 0.9700
C6B H6BA 0.9700
C6B H6BB 0.9700
C6B H6BC 0.9700
C6B H6BD 0.9700
C6B C1B 1.481(11)
C6B C1C 1.58(3)
C6B C5C 1.45(3)
C6B C5B 1.559(12)
C1B H1BA 0.9800
C1B Cl1B 1.807(8)
C1B C2B 1.515(11)
Cl1C C1C 1.792(18)
Cl2C C2C 1.837(19)
C1C H1CA 0.9800
C1C C2C 1.54(2)
C2C H2C 0.9800
C2C C3C 1.50(3)
C3C H3CA 0.9700
C3C H3CB 0.9700
C3C C4C 1.56(4)
C4C H4CA 0.9700
C4C H4CB 0.9700
C4C C5C 1.88(4)
C5C H5CA 0.9700
C5C H5CB 0.9700
N01A C3CA 1.109(7)
C8AA H8AC 0.9600
C8AA H8AD 0.9600
C8AA H8AE 0.9600
C8AA C3CA 1.493(10)
C1 H1A 0.9600
C1 H1B 0.9600
C1 H1C 0.9600
C1 C2 1.475(12)
C4B H4BA 0.9700
C4B H4BB 0.9700
C4B C3B 1.475(15)
C4B C5B 1.505(15)
C2 H2A 0.9700
C2 H2B 0.9700
C7 H7A 0.9600
C7 H7B 0.9600
C7 H7C 0.9600
C7 C8 1.530(15)
C8 H8A 0.9700
C8 H8B 0.9700
C8 C9 1.504(14)
C9 H9A 0.9700
C9 H9B 0.9700
C3B H3BA 0.9700
C3B H3BB 0.9700
C3B C2B 1.552(12)
C5B H5BA 0.9700
C5B H5BB 0.9700
Cl2B C2B 1.826(8)
C2B H2BA 0.9800

loop_
_geom_torsion_atom_site_label_1
_geom_torsion_atom_site_label_2
_geom_torsion_atom_site_label_3
_geom_torsion_atom_site_label_4
_geom_torsion
O5 C53 C66 C37 -174.9(3)
O5 C53 C66 C39 5.1(5)
O6 C38 C46 C35 5.4(6)
O6 C38 C46 C55 -178.3(3)
O6 C38 C64 C56 177.2(3)
O6 C38 C64 C83 -6.2(5)
O7 C56 C64 C38 -177.4(4)
O7 C56 C64 C83 5.9(6)
O8 C34 C40 C127 7.3(5)
O8 C34 C40 C128 -176.4(3)
O8 C34 C42 C45 174.9(3)
O8 C34 C42 C76 -6.2(5)
O9 C45 C51 C126 -8.8(5)
O9 C45 C51 C128 174.0(3)
O10 C28 C33 C25 -176.4(3)
O10 C28 C33 C126 7.1(5)
O11 C26 C27 C28 -176.4(3)
O11 C26 C27 C30 4.0(5)
O11 C26 C29 C25 179.4(3)
O11 C26 C29 C60 -4.6(5)
O12 C37 C43 C47 -176.0(3)
O12 C37 C43 C60 7.0(5)
O12 C37 C66 C39 -4.5(5)
O12 C37 C66 C53 175.5(3)
C3 C4 C5 C6 179.1(4)
C4 C3 C2A C1A 175.9(12)
C4 C3 C2 C1 -175.7(14)
C4 C5 C6 C126 -171.4(3)
C5 C6 C126 C33 63.9(4)
C5 C6 C126 C51 -173.5(3)
C10 C11 C12 C60 174.5(4)
C11 C10 C9A C8A -179.4(15)
C11 C10 C9 C8 -176.8(14)
C11 C12 C60 C29 -70.8(4)
C11 C12 C60 C43 164.8(3)
C13 C14 C15 C16 -175.8(6)
C14 C15 C16 C17 175.4(6)
C15 C16 C17 C18 -165.2(4)
C16 C17 C18 C35 -174.1(4)
C17 C18 C35 C46 69.7(4)
C17 C18 C35 C49 -166.6(3)
C18 C35 C46 C38 -146.3(4)
C18 C35 C46 C55 37.6(5)
C18 C35 C49 C47 -31.8(5)
C18 C35 C49 C53 150.6(3)
C19 C20 C21 C22 -179.8(6)
C20 C21 C22 C23 -173.0(5)
C21 C22 C23 C24 -177.1(4)
C22 C23 C24 C127 172.6(4)
C23 C24 C127 C40 174.7(3)
C23 C24 C127 C52 -61.2(4)
C25 C29 C60 C12 -39.2(5)
C25 C29 C60 C43 89.1(4)
C25 C33 C126 C6 33.4(5)
C25 C33 C126 C51 -92.3(4)
C26 O11 C85 O12 -90.3(4)
C26 C27 C28 O10 175.0(3)
C26 C27 C28 C33 -3.3(5)
C26 C29 C60 C12 144.9(4)
C26 C29 C60 C43 -86.7(4)
C27 C26 C29 C25 1.7(5)
C27 C26 C29 C60 177.7(3)
C27 C28 C33 C25 2.0(5)
C27 C28 C33 C126 -174.6(3)
C28 O10 C32 O9 91.0(4)
C28 C33 C126 C6 -150.2(3)
C28 C33 C126 C51 84.1(4)
C29 C25 C33 C28 1.4(5)
C29 C25 C33 C126 177.8(3)
C29 C26 C27 C28 1.4(5)
C29 C26 C27 C30 -178.2(3)
C30 C27 C28 O10 -5.4(5)
C30 C27 C28 C33 176.3(3)
C31 C36 C58 C84 -65.5(4)
C31 C36 C58 C90 175.2(3)
C31 C36 C58 C96 53.1(5)
C32 O9 C45 C42 -99.9(4)
C32 O9 C45 C51 84.6(4)
C32 O10 C28 C27 96.7(4)
C32 O10 C28 C33 -84.9(4)
C33 C25 C29 C26 -3.2(5)
C33 C25 C29 C60 -179.1(3)
C34 O8 C63 O7 91.4(4)
C34 C40 C127 C24 -150.5(3)
C34 C40 C127 C52 82.2(4)
C34 C40 C128 C51 1.4(5)
C34 C42 C45 O9 -173.6(3)
C34 C42 C45 C51 2.0(5)
C35 C46 C55 C52 178.4(4)
C35 C49 C53 O5 -7.5(5)
C35 C49 C53 C66 176.6(3)
C37 O12 C85 O11 93.3(4)
C37 C43 C47 C49 0.2(5)
C37 C43 C60 C12 -148.2(3)
C37 C43 C60 C29 84.2(4)
C38 O6 C70 O5 91.4(4)
C38 C46 C55 C52 2.2(6)
C40 C34 C42 C45 -1.0(5)
C40 C34 C42 C76 177.9(3)
C42 C34 C40 C127 -176.9(3)
C42 C34 C40 C128 -0.7(5)
C42 C45 C51 C126 175.8(3)
C42 C45 C51 C128 -1.4(5)
C43 C37 C66 C39 179.5(4)
C43 C37 C66 C53 -0.5(6)
C43 C47 C49 C35 -177.2(3)
C43 C47 C49 C53 0.4(6)
C44 C36 C58 C84 113.3(4)
C44 C36 C58 C90 -6.0(5)
C44 C36 C58 C96 -128.1(4)
C44 C59 C80 C107 0.8(7)
C44 C59 C80 C110 -119.5(5)
C44 C59 C80 C118 121.1(5)
C45 O9 C32 O10 -90.4(4)
C45 C51 C126 C6 152.6(3)
C45 C51 C126 C33 -81.3(4)
C45 C51 C128 C40 -0.4(5)
C46 C35 C49 C47 94.8(4)
C46 C35 C49 C53 -82.8(4)
C46 C38 C64 C56 -1.1(6)
C46 C38 C64 C83 175.6(4)
C47 C43 C60 C12 35.0(5)
C47 C43 C60 C29 -92.6(4)
C47 C49 C53 O5 174.8(3)
C47 C49 C53 C66 -1.1(6)
C48 C74 C87 C101 -178.6(4)
C48 C74 C87 C104 61.0(5)
C48 C74 C87 C106 -57.4(5)
C49 C35 C46 C38 86.0(4)
C49 C35 C46 C55 -90.1(5)
C49 C53 C66 C37 1.1(6)
C49 C53 C66 C39 -178.9(4)
C50 C59 C80 C107 -179.6(5)
C50 C59 C80 C110 60.1(6)
C50 C59 C80 C118 -59.3(6)
C52 C56 C64 C38 0.3(6)
C52 C56 C64 C83 -176.3(4)
C53 O5 C70 O6 -92.2(4)
C54 C78 C94 C100 58.9(5)
C54 C78 C94 C109 178.3(4)
C54 C78 C94 C113 -61.9(5)
C55 C52 C56 O7 179.3(3)
C55 C52 C56 C64 1.6(6)
C55 C52 C127 C24 -37.9(5)
C55 C52 C127 C40 90.6(4)
C56 O7 C63 O8 -91.7(4)
C56 C52 C55 C46 -2.9(6)
C56 C52 C127 C24 145.2(4)
C56 C52 C127 C40 -86.3(4)
C57 C69 C92 C103 4.3(7)
C57 C69 C92 C111 125.7(5)
C57 C69 C92 C124 -115.9(5)
C60 C43 C47 C49 177.0(3)
C61 C69 C92 C103 -176.5(4)
C61 C69 C92 C111 -55.0(5)
C61 C69 C92 C124 63.3(6)
C62 C41 C75 C98 -6.9(6)
C62 C41 C75 C102 112.9(5)
C62 C41 C75 C108 -128.9(5)
C62 C65 C91 C97 118.1(5)
C62 C65 C91 C112 -3.9(6)
C62 C65 C91 C120 -122.8(5)
C63 O7 C56 C52 82.1(5)
C63 O7 C56 C64 -100.2(4)
C63 O8 C34 C40 -82.9(5)
C63 O8 C34 C42 101.1(4)
C64 C38 C46 C35 -176.4(4)
C64 C38 C46 C55 -0.2(6)
C66 C37 C43 C47 -0.2(5)
C66 C37 C43 C60 -177.2(3)
C70 O5 C53 C49 83.9(5)
C70 O5 C53 C66 -100.0(4)
C70 O6 C38 C46 -82.5(5)
C70 O6 C38 C64 99.3(4)
C71 C41 C75 C98 175.3(4)
C71 C41 C75 C102 -65.0(5)
C71 C41 C75 C108 53.2(6)
C76 C42 C45 O9 7.5(5)
C76 C42 C45 C51 -176.9(3)
C79 C74 C87 C101 -0.5(6)
C79 C74 C87 C104 -120.8(5)
C79 C74 C87 C106 120.8(5)
C79 C78 C94 C100 -121.4(5)
C79 C78 C94 C109 -2.0(6)
C79 C78 C94 C113 117.8(5)
C82 C65 C91 C97 -62.3(5)
C82 C65 C91 C112 175.8(4)
C82 C65 C91 C120 56.8(6)
C85 O11 C26 C27 -101.6(4)
C85 O11 C26 C29 80.6(4)
C85 O12 C37 C43 -85.2(4)
C85 O12 C37 C66 98.8(4)
C95 C67 C68 C57 -3.4(6)
C95 C67 C68 C77 176.2(4)
C105 C67 C68 C57 116.3(5)
C105 C67 C68 C77 -64.1(5)
C115 C67 C68 C57 -122.7(5)
C115 C67 C68 C77 56.9(6)
C126 C51 C128 C40 -177.4(3)
C127 C40 C128 C51 177.5(3)
C127 C52 C55 C46 -179.9(4)
C127 C52 C56 O7 -3.7(6)
C127 C52 C56 C64 178.6(4)
C128 C40 C127 C24 33.4(5)
C128 C40 C127 C52 -93.8(4)
C128 C51 C126 C6 -30.4(5)
C128 C51 C126 C33 95.7(4)
C2A C3 C4 C5 80.7(10)
C7A C8A C9A C10 174(2)
C9A C10 C11 C12 179.8(10)
C6B C1B C2B C3B 46.2(10)
C6B C1B C2B Cl2B -73.8(8)
C6B C1C C2C Cl2C 82.5(19)
C6B C1C C2C C3C -33(3)
C1B C6B C5B C4B 52.7(10)
Cl1C C1C C2C Cl2C -164.8(13)
Cl1C C1C C2C C3C 79(2)
Cl2C C2C C3C C4C -68(3)
C1C C6B C5C C4C -49(4)
C1C C2C C3C C4C 41(4)
C2C C3C C4C C5C -43(4)
C3C C4C C5C C6B 44(4)
C5C C6B C1C Cl1C -71(2)
C5C C6B C1C C2C 44(3)
C4B C3B C2B C1B -45.4(11)
C4B C3B C2B Cl2B 74.2(9)
C2 C3 C4 C5 -179.5(10)
C7 C8 C9 C10 177.4(19)
C9 C10 C11 C12 157.4(10)
C3B C4B C5B C6B -54.2(12)
C5B C6B C1B Cl1B 71.1(8)
C5B C6B C1B C2B -50.0(10)
C5B C4B C3B C2B 50.9(12)
Cl1B C1B C2B C3B -77.4(8)
Cl1B C1B C2B Cl2B 162.5(4)

loop_
_exptl_oxdiff_crystal_face_indexfrac_h
_exptl_oxdiff_crystal_face_indexfrac_k
_exptl_oxdiff_crystal_face_indexfrac_l
_exptl_oxdiff_crystal_face_x
_exptl_oxdiff_crystal_face_y
_exptl_oxdiff_crystal_face_z
2.9955 -1.0029 -10.0044 0.0498 -0.6554 0.7587
0.0021 -12.0006 0.0022 0.0553 -0.8169 -0.5961
-2.9953 -3.9976 9.0049 -0.0124 0.2576 -0.9271
-2.9956 2.0030 10.0042 -0.0544 0.7235 -0.7090
-0.9992 11.0020 5.0003 -0.0897 1.0403 0.1437
-0.0007 12.0012 1.9987 -0.0841 0.9317 0.4361
30.0249 -0.9998 2.0009 -1.0085 -0.0832 -0.1266
30.0223 1.9995 -1.0010 -0.9792 -0.0513 0.2625
-30.0223 -1.9995 1.0010 0.9792 0.0513 -0.2625
-13.0161 5.9984 -7.0042 0.4995 0.0628 0.8221
10.0009 6.9980 -8.0050 -0.2455 -0.0263 1.0155
27.0219 -5.0005 0.0008 -0.8629 -0.4574 -0.1736
25.0152 -0.0019 -6.0029 -0.7341 -0.4529 0.5493
-28.0218 4.0007 0.9999 0.8859 0.4511 0.0411
-16.0112 9.0017 4.0003 0.4260 0.9117 0.0828
1.9947 6.9981 -8.0050 0.0170 0.0084 0.9933
-4.0020 10.0017 4.0000 0.0277 0.9278 0.1657
-0.0054 10.9991 -5.0043 0.0211 0.4616 0.9465
11.0073 11.0007 0.9984 -0.4260 0.7586 0.4969
11.0096 10.0015 3.9999 -0.4645 0.8628 0.2072
8.0120 3.0026 9.0035 -0.4056 0.6864 -0.5489
-5.0109 -0.0028 -10.0045 0.3077 -0.5526 0.7862
-10.0059 -11.0005 0.0021 0.3788 -0.7055 -0.5742
30.0240 0.0000 1.0003 -0.9987 -0.0726 0.0031
-14.0049 -5.9982 7.0044 0.3865 0.0543 -0.8969
16.0184 -5.9985 7.0042 -0.5979 -0.0758 -0.8138
-29.0241 0.9997 -2.0009 0.9757 0.0789 0.1294
-26.0178 -5.9995 2.0022 0.8520 -0.1809 -0.5301
-11.0147 -1.0025 -9.0039 0.4948 -0.5373 0.6399
-16.0114 -10.0006 -0.9985 0.5855 -0.6688 -0.4611
-29.0210 -0.9992 2.0013 0.9274 0.1725 -0.2900
-28.0218 -4.0002 -0.9996 0.9515 -0.2084 -0.1963
-11.0040 6.0027 8.0026 0.2183 0.9156 -0.3724
